data_4077444
loop_
_publ_author_name
'Evans, William J.'
'Giarikos, Dimitrios G.'
'Robledo, Christopher B.'
'Leong, Voon S.'
'Ziller, Joseph W.'

_publ_section_title
;
 Reactivity of the Substituted Butadienes, Isoprene and Myrcene, with
 Decamethylsamarocene
;
_journal_issue 26
_journal_name_full Organometallics
_journal_page_first 5648
_journal_paper_doi 10.1021/om010729w
_journal_volume 20
_journal_year 2001
_chemical_formula_sum 'C56.5 H76 Sm2'
_chemical_formula_weight 1055.87
_chemical_name_systematic
; 
 ? 
;
_space_group_IT_number 61
_symmetry_cell_setting orthorhombic
_symmetry_space_group_name_Hall '-P 2ac 2ab'
_symmetry_space_group_name_H-M 'P b c a'
_atom_sites_solution_hydrogens geom
_atom_sites_solution_primary direct
_atom_sites_solution_secondary difmap
_audit_creation_method SHELXTL
_cell_angle_alpha 90.00
_cell_angle_beta 90.00
_cell_angle_gamma 90.00
_cell_formula_units_Z 16
_cell_length_a 23.3208(7)
_cell_length_b 19.8008(6)
_cell_length_c 42.9886(13)
_cell_measurement_temperature 163(2)
_cell_volume 19850.9(10)
_computing_cell_refinement 'Bruker SMART/SAINT'
_computing_data_collection 'Bruker SMART'
_computing_data_reduction 'Bruker SHELXTL'
_computing_molecular_graphics 'Bruker SHELXTL'
_computing_publication_material 'Bruker SHELXTL'
_computing_structure_refinement 'Bruker SHELXTL'
_computing_structure_solution 'Bruker SHELXTL'
_diffrn_ambient_temperature 163(2)
_diffrn_measured_fraction_theta_full 1.000
_diffrn_measured_fraction_theta_max 1.000
_diffrn_measurement_device_type 'CCD area detector'
_diffrn_measurement_method 'phi and omega scans'
_diffrn_radiation_monochromator graphite
_diffrn_radiation_source 'sealed tube'
_diffrn_radiation_type MoK\a
_diffrn_radiation_wavelength 0.71073
_diffrn_reflns_av_R_equivalents 0.0963
_diffrn_reflns_av_sigmaI/netI 0.0459
_diffrn_reflns_limit_h_max 27
_diffrn_reflns_limit_h_min -27
_diffrn_reflns_limit_k_max 23
_diffrn_reflns_limit_k_min -23
_diffrn_reflns_limit_l_max 50
_diffrn_reflns_limit_l_min -50
_diffrn_reflns_number 165657
_diffrn_reflns_theta_full 24.71
_diffrn_reflns_theta_max 24.71
_diffrn_reflns_theta_min 0.95
_diffrn_standards_decay_% '< 1.0'
_diffrn_standards_interval_count 'initial 50 frames recollected'
_diffrn_standards_number '50 frames'
_exptl_absorpt_coefficient_mu 2.378
_exptl_absorpt_correction_T_max 0.8512
_exptl_absorpt_correction_T_min 0.5879
_exptl_absorpt_correction_type numerical
_exptl_absorpt_process_details 'Bruker SADABS'
_exptl_crystal_colour 'dark purple'
_exptl_crystal_density_diffrn 1.413
_exptl_crystal_density_meas ?
_exptl_crystal_density_method 'not measured'
_exptl_crystal_description plate
_exptl_crystal_F_000 8624
_exptl_crystal_size_max 0.25
_exptl_crystal_size_mid 0.17
_exptl_crystal_size_min 0.07
_refine_diff_density_max 1.104
_refine_diff_density_min -1.528
_refine_diff_density_rms 0.131
_refine_ls_extinction_method none
_refine_ls_goodness_of_fit_ref 1.060
_refine_ls_hydrogen_treatment constr
_refine_ls_matrix_type full
_refine_ls_number_parameters 1054
_refine_ls_number_reflns 16922
_refine_ls_number_restraints 0
_refine_ls_restrained_S_all 1.060
_refine_ls_R_factor_all 0.0649
_refine_ls_R_factor_gt 0.0384
_refine_ls_shift/su_max 0.351
_refine_ls_shift/su_mean 0.005
_refine_ls_structure_factor_coef Fsqd
_refine_ls_weighting_details 'calc w=1/[\s^2^(Fo^2^)+(0.0159P)^2^+128.0176P] where P=(Fo^2^+2Fc^2^)/3'
_refine_ls_weighting_scheme calc
_refine_ls_wR_factor_gt 0.0755
_refine_ls_wR_factor_ref 0.0883
_reflns_number_gt 12707
_reflns_number_total 16922
_reflns_threshold_expression >2sigma(I)
_cod_data_source_file om010729w.cif
_cod_data_source_block cbr2
_cod_depositor_comments
;
The following automatic conversions were performed:

'_symmetry_cell_setting' value 'Orthorhombic' changed to
'orthorhombic' according to
/home/saulius/struct/CIF-dictionaries/cif_core.dic dictionary named
'cif_core.dic' version 2.4.2 from 2011-04-26.

Automatic conversion script
Id: cif_fix_values 1715 2011-07-08 13:25:40Z adriana 

The following automatic conversions were performed:

'_exptl_crystal_density_meas' value 'none' was changed to '?' - the
value is perceived as not measured.

Automatic conversion script
Id: cif_fix_values 3008 2015-01-20 13:52:24Z robertas 
;
_cod_original_sg_symbol_H-M Pbca
_cod_original_formula_sum 'C56.50 H76 Sm2'
_cod_database_code 4077444

loop_
_symmetry_equiv_pos_as_xyz
'x, y, z'
'-x+1/2, -y, z+1/2'
'-x, y+1/2, -z+1/2'
'x+1/2, -y+1/2, -z'
'-x, -y, -z'
'x-1/2, y, -z-1/2'
'x, -y-1/2, z-1/2'
'-x-1/2, y-1/2, z'

loop_
_atom_site_label
_atom_site_type_symbol
_atom_site_fract_x
_atom_site_fract_y
_atom_site_fract_z
_atom_site_U_iso_or_equiv
_atom_site_adp_type
_atom_site_occupancy
_atom_site_symmetry_multiplicity
_atom_site_calc_flag
_atom_site_refinement_flags
Sm1 Sm 0.639805(13) 0.399409(15) 0.051658(7) 0.02123(8) Uani 1 1 d .
Sm2 Sm 0.839026(14) 0.383146(15) -0.028494(8) 0.02329(8) Uani 1 1 d .
C1 C 0.7011(3) 0.3251(3) 0.09437(14) 0.0262(14) Uani 1 1 d .
C2 C 0.6437(3) 0.3019(3) 0.09638(14) 0.0265(14) Uani 1 1 d .
C3 C 0.6104(3) 0.3547(3) 0.10961(14) 0.0254(14) Uani 1 1 d .
C4 C 0.6474(3) 0.4107(3) 0.11491(14) 0.0287(15) Uani 1 1 d .
C5 C 0.7026(3) 0.3917(3) 0.10567(14) 0.0308(15) Uani 1 1 d .
C6 C 0.7526(3) 0.2840(4) 0.08517(17) 0.050(2) Uani 1 1 d .
H6A H 0.7869 0.3127 0.0857 0.075 Uiso 1 1 calc R
H6B H 0.7472 0.2664 0.0641 0.075 Uiso 1 1 calc R
H6C H 0.7573 0.2464 0.0997 0.075 Uiso 1 1 calc R
C7 C 0.6215(3) 0.2315(3) 0.09014(16) 0.0414(18) Uani 1 1 d .
H7A H 0.5799 0.2305 0.0934 0.062 Uiso 1 1 calc R
H7B H 0.6400 0.1996 0.1044 0.062 Uiso 1 1 calc R
H7C H 0.6301 0.2188 0.0686 0.062 Uiso 1 1 calc R
C8 C 0.5496(3) 0.3460(4) 0.12049(15) 0.0370(17) Uani 1 1 d .
H8A H 0.5355 0.3889 0.1289 0.056 Uiso 1 1 calc R
H8B H 0.5482 0.3113 0.1368 0.056 Uiso 1 1 calc R
H8C H 0.5255 0.3321 0.1029 0.056 Uiso 1 1 calc R
C9 C 0.6319(3) 0.4749(3) 0.13187(17) 0.0445(19) Uani 1 1 d .
H9A H 0.5905 0.4758 0.1358 0.067 Uiso 1 1 calc R
H9B H 0.6426 0.5140 0.1191 0.067 Uiso 1 1 calc R
H9C H 0.6526 0.4767 0.1517 0.067 Uiso 1 1 calc R
C10 C 0.7567(3) 0.4321(4) 0.11219(17) 0.053(2) Uani 1 1 d .
H10A H 0.7898 0.4086 0.1032 0.079 Uiso 1 1 calc R
H10B H 0.7619 0.4366 0.1347 0.079 Uiso 1 1 calc R
H10C H 0.7532 0.4770 0.1028 0.079 Uiso 1 1 calc R
C11 C 0.5945(3) 0.4858(3) 0.00952(15) 0.0309(16) Uani 1 1 d .
C12 C 0.5598(3) 0.4270(3) 0.00733(14) 0.0259(14) Uani 1 1 d .
C13 C 0.5279(2) 0.4216(3) 0.03527(15) 0.0259(14) Uani 1 1 d .
C14 C 0.5422(3) 0.4770(3) 0.05404(15) 0.0256(14) Uani 1 1 d .
C15 C 0.5838(3) 0.5163(3) 0.03831(16) 0.0286(15) Uani 1 1 d .
C16 C 0.6309(3) 0.5140(4) -0.01669(18) 0.050(2) Uani 1 1 d .
H16A H 0.6313 0.4820 -0.0341 0.075 Uiso 1 1 calc R
H16B H 0.6702 0.5211 -0.0092 0.075 Uiso 1 1 calc R
H16C H 0.6148 0.5571 -0.0237 0.075 Uiso 1 1 calc R
C17 C 0.5520(3) 0.3827(4) -0.02073(15) 0.0421(19) Uani 1 1 d .
H17A H 0.5787 0.3969 -0.0371 0.063 Uiso 1 1 calc R
H17B H 0.5126 0.3867 -0.0283 0.063 Uiso 1 1 calc R
H17C H 0.5598 0.3357 -0.0151 0.063 Uiso 1 1 calc R
C18 C 0.4829(3) 0.3682(3) 0.04115(18) 0.0388(18) Uani 1 1 d .
H18A H 0.4826 0.3360 0.0239 0.058 Uiso 1 1 calc R
H18B H 0.4452 0.3897 0.0428 0.058 Uiso 1 1 calc R
H18C H 0.4917 0.3444 0.0606 0.058 Uiso 1 1 calc R
C19 C 0.5097(3) 0.4992(4) 0.08287(16) 0.0390(18) Uani 1 1 d .
H19A H 0.5284 0.5390 0.0919 0.059 Uiso 1 1 calc R
H19B H 0.5095 0.4625 0.0981 0.059 Uiso 1 1 calc R
H19C H 0.4701 0.5106 0.0772 0.059 Uiso 1 1 calc R
C20 C 0.6078(3) 0.5828(3) 0.0501(2) 0.052(2) Uani 1 1 d .
H20A H 0.5926 0.5921 0.0709 0.077 Uiso 1 1 calc R
H20B H 0.5965 0.6193 0.0359 0.077 Uiso 1 1 calc R
H20C H 0.6497 0.5801 0.0510 0.077 Uiso 1 1 calc R
C21 C 0.8441(3) 0.2474(3) -0.01294(15) 0.0260(14) Uani 1 1 d .
C22 C 0.8515(3) 0.2509(3) -0.04526(15) 0.0265(15) Uani 1 1 d .
C23 C 0.9049(3) 0.2808(3) -0.05205(15) 0.0272(14) Uani 1 1 d .
C24 C 0.9306(3) 0.2990(3) -0.02330(16) 0.0295(15) Uani 1 1 d .
C25 C 0.8931(3) 0.2780(3) 0.00087(14) 0.0258(14) Uani 1 1 d .
C26 C 0.7976(3) 0.2100(3) 0.00372(16) 0.0338(16) Uani 1 1 d .
H26A H 0.8022 0.2160 0.0262 0.051 Uiso 1 1 calc R
H26B H 0.8000 0.1618 -0.0014 0.051 Uiso 1 1 calc R
H26C H 0.7602 0.2276 -0.0028 0.051 Uiso 1 1 calc R
C27 C 0.8130(3) 0.2179(4) -0.06932(16) 0.0413(18) Uani 1 1 d .
H27A H 0.8276 0.2279 -0.0902 0.062 Uiso 1 1 calc R
H27B H 0.7740 0.2356 -0.0672 0.062 Uiso 1 1 calc R
H27C H 0.8127 0.1689 -0.0660 0.062 Uiso 1 1 calc R
C28 C 0.9331(3) 0.2800(3) -0.08359(16) 0.0407(18) Uani 1 1 d .
H28A H 0.9699 0.3040 -0.0825 0.061 Uiso 1 1 calc R
H28B H 0.9081 0.3024 -0.0987 0.061 Uiso 1 1 calc R
H28C H 0.9398 0.2332 -0.0901 0.061 Uiso 1 1 calc R
C29 C 0.9901(3) 0.3261(3) -0.01775(19) 0.0435(19) Uani 1 1 d .
H29A H 1.0079 0.3374 -0.0377 0.065 Uiso 1 1 calc R
H29B H 1.0133 0.2918 -0.0071 0.065 Uiso 1 1 calc R
H29C H 0.9879 0.3667 -0.0048 0.065 Uiso 1 1 calc R
C30 C 0.9078(3) 0.2761(4) 0.03521(16) 0.046(2) Uani 1 1 d .
H30A H 0.9438 0.3005 0.0387 0.069 Uiso 1 1 calc R
H30B H 0.9122 0.2291 0.0419 0.069 Uiso 1 1 calc R
H30C H 0.8770 0.2976 0.0471 0.069 Uiso 1 1 calc R
C31 C 0.8030(3) 0.4762(3) -0.07166(15) 0.0263(14) Uani 1 1 d .
C32 C 0.8495(3) 0.4436(3) -0.08665(15) 0.0274(15) Uani 1 1 d .
C33 C 0.9000(3) 0.4613(3) -0.07015(15) 0.0277(15) Uani 1 1 d .
C34 C 0.8840(3) 0.5035(3) -0.04498(16) 0.0294(15) Uani 1 1 d .
C35 C 0.8239(3) 0.5144(3) -0.04640(14) 0.0242(14) Uani 1 1 d .
C36 C 0.7428(3) 0.4786(4) -0.08432(17) 0.0405(18) Uani 1 1 d .
H36A H 0.7396 0.4477 -0.1021 0.061 Uiso 1 1 calc R
H36B H 0.7339 0.5246 -0.0911 0.061 Uiso 1 1 calc R
H36C H 0.7158 0.4648 -0.0681 0.061 Uiso 1 1 calc R
C37 C 0.8458(3) 0.4078(4) -0.11775(16) 0.0439(19) Uani 1 1 d .
H37A H 0.8054 0.4020 -0.1235 0.066 Uiso 1 1 calc R
H37B H 0.8642 0.3635 -0.1162 0.066 Uiso 1 1 calc R
H37C H 0.8653 0.4348 -0.1337 0.066 Uiso 1 1 calc R
C38 C 0.9614(3) 0.4481(4) -0.07974(19) 0.046(2) Uani 1 1 d .
H38A H 0.9874 0.4661 -0.0639 0.069 Uiso 1 1 calc R
H38B H 0.9691 0.4703 -0.0997 0.069 Uiso 1 1 calc R
H38C H 0.9675 0.3994 -0.0819 0.069 Uiso 1 1 calc R
C39 C 0.9260(3) 0.5361(4) -0.02312(17) 0.0425(19) Uani 1 1 d .
H39A H 0.9052 0.5630 -0.0077 0.064 Uiso 1 1 calc R
H39B H 0.9519 0.5655 -0.0349 0.064 Uiso 1 1 calc R
H39C H 0.9484 0.5011 -0.0125 0.064 Uiso 1 1 calc R
C40 C 0.7894(3) 0.5640(3) -0.02833(16) 0.0385(17) Uani 1 1 d .
H40A H 0.8131 0.5836 -0.0118 0.058 Uiso 1 1 calc R
H40B H 0.7563 0.5412 -0.0191 0.058 Uiso 1 1 calc R
H40C H 0.7760 0.6000 -0.0422 0.058 Uiso 1 1 calc R
C41 C 0.7352(3) 0.4166(3) 0.02517(15) 0.0276(15) Uani 1 1 d .
C42 C 0.7441(3) 0.3773(3) -0.00004(15) 0.0271(14) Uani 1 1 d .
C43 C 0.7838(3) 0.4586(3) 0.03594(14) 0.0269(15) Uani 1 1 d .
C44 C 0.8394(3) 0.4328(4) 0.03871(15) 0.0375(17) Uani 1 1 d .
H44A H 0.8464 0.3875 0.0326 0.045 Uiso 1 1 calc R
C45 C 0.8847(3) 0.4710(4) 0.05004(17) 0.052(2) Uani 1 1 d .
H45A H 0.9222 0.4524 0.0508 0.063 Uiso 1 1 calc R
C46 C 0.8751(4) 0.5353(5) 0.06002(18) 0.059(2) Uani 1 1 d .
H46A H 0.9058 0.5611 0.0684 0.070 Uiso 1 1 calc R
C47 C 0.8211(4) 0.5633(4) 0.05804(19) 0.058(2) Uani 1 1 d .
H47A H 0.8148 0.6085 0.0646 0.069 Uiso 1 1 calc R
C48 C 0.7754(3) 0.5251(3) 0.04644(17) 0.0435(19) Uani 1 1 d .
H48A H 0.7381 0.5444 0.0456 0.052 Uiso 1 1 calc R
C49 C 0.6998(2) 0.3278(3) -0.00966(13) 0.0188(13) Uani 1 1 d .
C50 C 0.6718(2) 0.2840(3) 0.01124(14) 0.0224(13) Uani 1 1 d .
H50A H 0.6781 0.2900 0.0329 0.027 Uiso 1 1 calc R
C51 C 0.6356(3) 0.2328(3) 0.00161(16) 0.0290(15) Uani 1 1 d .
H51A H 0.6166 0.2053 0.0165 0.035 Uiso 1 1 calc R
C52 C 0.6272(3) 0.2218(3) -0.02934(16) 0.0337(16) Uani 1 1 d .
H52A H 0.6029 0.1862 -0.0361 0.040 Uiso 1 1 calc R
C53 C 0.6541(3) 0.2625(3) -0.05088(16) 0.0327(16) Uani 1 1 d .
H53A H 0.6484 0.2546 -0.0724 0.039 Uiso 1 1 calc R
C54 C 0.6897(3) 0.3152(3) -0.04139(15) 0.0317(16) Uani 1 1 d .
H54A H 0.7073 0.3431 -0.0566 0.038 Uiso 1 1 calc R
Sm3 Sm 0.832614(13) 0.636855(15) 0.224365(7) 0.02008(8) Uani 1 1 d .
Sm4 Sm 0.939059(13) 0.778034(16) 0.323841(7) 0.02207(8) Uani 1 1 d .
C55 C 0.8666(3) 0.7384(3) 0.18468(14) 0.0265(15) Uani 1 1 d .
C56 C 0.8095(3) 0.7232(3) 0.17688(15) 0.0343(16) Uani 1 1 d .
C57 C 0.8082(4) 0.6582(4) 0.16322(15) 0.043(2) Uani 1 1 d .
C58 C 0.8651(4) 0.6339(3) 0.16310(15) 0.0395(18) Uani 1 1 d .
C59 C 0.8999(3) 0.6823(3) 0.17625(15) 0.0323(16) Uani 1 1 d .
C60 C 0.8870(4) 0.8057(3) 0.19668(16) 0.047(2) Uani 1 1 d .
H60A H 0.9284 0.8038 0.2004 0.070 Uiso 1 1 calc R
H60B H 0.8673 0.8162 0.2162 0.070 Uiso 1 1 calc R
H60C H 0.8786 0.8408 0.1813 0.070 Uiso 1 1 calc R
C61 C 0.7611(4) 0.7733(5) 0.17822(19) 0.063(3) Uani 1 1 d .
H61A H 0.7254 0.7513 0.1718 0.095 Uiso 1 1 calc R
H61B H 0.7694 0.8111 0.1642 0.095 Uiso 1 1 calc R
H61C H 0.7571 0.7902 0.1995 0.095 Uiso 1 1 calc R
C62 C 0.7567(4) 0.6273(5) 0.14731(19) 0.080(3) Uani 1 1 d .
H62A H 0.7667 0.5821 0.1397 0.120 Uiso 1 1 calc R
H62B H 0.7451 0.6558 0.1298 0.120 Uiso 1 1 calc R
H62C H 0.7250 0.6237 0.1622 0.120 Uiso 1 1 calc R
C63 C 0.8872(5) 0.5719(4) 0.14587(19) 0.073(3) Uani 1 1 d .
H63A H 0.8547 0.5452 0.1383 0.110 Uiso 1 1 calc R
H63B H 0.9105 0.5444 0.1600 0.110 Uiso 1 1 calc R
H63C H 0.9107 0.5863 0.1282 0.110 Uiso 1 1 calc R
C64 C 0.9651(3) 0.6801(5) 0.17550(18) 0.057(2) Uani 1 1 d .
H64A H 0.9805 0.7194 0.1866 0.085 Uiso 1 1 calc R
H64B H 0.9783 0.6809 0.1539 0.085 Uiso 1 1 calc R
H64C H 0.9785 0.6387 0.1856 0.085 Uiso 1 1 calc R
C65 C 0.8114(3) 0.5416(3) 0.26998(13) 0.0268(15) Uani 1 1 d .
C66 C 0.7584(3) 0.5496(3) 0.25460(18) 0.0335(17) Uani 1 1 d .
C67 C 0.7644(3) 0.5234(3) 0.22431(16) 0.0348(17) Uani 1 1 d .
C68 C 0.8199(3) 0.4998(3) 0.22121(15) 0.0321(16) Uani 1 1 d .
C69 C 0.8493(3) 0.5113(3) 0.24921(16) 0.0293(15) Uani 1 1 d .
C70 C 0.8216(4) 0.5552(4) 0.30405(17) 0.060(3) Uani 1 1 d .
H70A H 0.7879 0.5773 0.3130 0.090 Uiso 1 1 calc R
H70B H 0.8551 0.5847 0.3064 0.090 Uiso 1 1 calc R
H70C H 0.8286 0.5125 0.3149 0.090 Uiso 1 1 calc R
C71 C 0.7020(4) 0.5692(4) 0.2694(3) 0.085(4) Uani 1 1 d .
H71A H 0.7089 0.5857 0.2905 0.128 Uiso 1 1 calc R
H71B H 0.6767 0.5298 0.2701 0.128 Uiso 1 1 calc R
H71C H 0.6839 0.6049 0.2570 0.128 Uiso 1 1 calc R
C72 C 0.7156(4) 0.5099(4) 0.2019(2) 0.074(3) Uani 1 1 d .
H72A H 0.6808 0.5323 0.2094 0.110 Uiso 1 1 calc R
H72B H 0.7088 0.4612 0.2005 0.110 Uiso 1 1 calc R
H72C H 0.7256 0.5275 0.1813 0.110 Uiso 1 1 calc R
C73 C 0.8417(5) 0.4552(4) 0.19483(19) 0.072(3) Uani 1 1 d .
H73A H 0.8824 0.4453 0.1981 0.109 Uiso 1 1 calc R
H73B H 0.8367 0.4787 0.1750 0.109 Uiso 1 1 calc R
H73C H 0.8199 0.4129 0.1945 0.109 Uiso 1 1 calc R
C74 C 0.9094(3) 0.4873(4) 0.2562(2) 0.059(3) Uani 1 1 d .
H74A H 0.9261 0.4674 0.2374 0.089 Uiso 1 1 calc R
H74B H 0.9082 0.4533 0.2727 0.089 Uiso 1 1 calc R
H74C H 0.9328 0.5257 0.2629 0.089 Uiso 1 1 calc R
C75 C 1.0151(3) 0.8283(3) 0.28128(14) 0.0256(14) Uani 1 1 d .
C76 C 0.9787(3) 0.8835(3) 0.28771(15) 0.0298(15) Uani 1 1 d .
C77 C 0.9893(3) 0.9047(4) 0.31821(16) 0.0391(18) Uani 1 1 d .
C78 C 1.0323(3) 0.8626(4) 0.33104(16) 0.043(2) Uani 1 1 d .
C79 C 1.0475(3) 0.8146(3) 0.30794(17) 0.0340(17) Uani 1 1 d .
C80 C 1.0224(3) 0.7965(3) 0.24957(16) 0.0425(19) Uani 1 1 d .
H80A H 0.9940 0.8153 0.2352 0.064 Uiso 1 1 calc R
H80B H 1.0171 0.7476 0.2512 0.064 Uiso 1 1 calc R
H80C H 1.0611 0.8061 0.2418 0.064 Uiso 1 1 calc R
C81 C 0.9433(3) 0.9210(3) 0.26390(18) 0.046(2) Uani 1 1 d .
H81A H 0.9427 0.8954 0.2444 0.069 Uiso 1 1 calc R
H81B H 0.9602 0.9656 0.2602 0.069 Uiso 1 1 calc R
H81C H 0.9040 0.9264 0.2717 0.069 Uiso 1 1 calc R
C82 C 0.9662(4) 0.9701(4) 0.3315(2) 0.061(3) Uani 1 1 d .
H82A H 0.9788 0.9749 0.3531 0.092 Uiso 1 1 calc R
H82B H 0.9242 0.9696 0.3307 0.092 Uiso 1 1 calc R
H82C H 0.9807 1.0081 0.3192 0.092 Uiso 1 1 calc R
C83 C 1.0643(4) 0.8723(5) 0.36139(18) 0.075(3) Uani 1 1 d .
H83A H 1.0922 0.8358 0.3641 0.113 Uiso 1 1 calc R
H83B H 1.0371 0.8717 0.3787 0.113 Uiso 1 1 calc R
H83C H 1.0844 0.9158 0.3610 0.113 Uiso 1 1 calc R
C84 C 1.0943(3) 0.7626(4) 0.3114(2) 0.059(2) Uani 1 1 d .
H84A H 1.1098 0.7644 0.3325 0.089 Uiso 1 1 calc R
H84B H 1.1250 0.7721 0.2964 0.089 Uiso 1 1 calc R
H84C H 1.0786 0.7176 0.3074 0.089 Uiso 1 1 calc R
C85 C 0.8910(3) 0.7058(3) 0.37324(14) 0.0258(14) Uani 1 1 d .
C86 C 0.8462(3) 0.7466(3) 0.36163(14) 0.0282(15) Uani 1 1 d .
C87 C 0.8602(3) 0.8149(3) 0.36734(15) 0.0366(17) Uani 1 1 d .
C88 C 0.9130(4) 0.8164(3) 0.38295(16) 0.042(2) Uani 1 1 d .
C89 C 0.9330(3) 0.7493(4) 0.38577(14) 0.0339(17) Uani 1 1 d .
C90 C 0.8886(3) 0.6303(3) 0.37803(16) 0.0378(17) Uani 1 1 d .
H90A H 0.9252 0.6146 0.3866 0.057 Uiso 1 1 calc R
H90B H 0.8816 0.6080 0.3580 0.057 Uiso 1 1 calc R
H90C H 0.8576 0.6193 0.3925 0.057 Uiso 1 1 calc R
C91 C 0.7892(3) 0.7229(4) 0.35010(17) 0.0446(19) Uani 1 1 d .
H91A H 0.7899 0.6737 0.3476 0.067 Uiso 1 1 calc R
H91B H 0.7809 0.7441 0.3300 0.067 Uiso 1 1 calc R
H91C H 0.7594 0.7353 0.3651 0.067 Uiso 1 1 calc R
C92 C 0.8220(4) 0.8754(4) 0.3616(2) 0.068(3) Uani 1 1 d .
H92A H 0.7878 0.8611 0.3501 0.102 Uiso 1 1 calc R
H92B H 0.8429 0.9091 0.3494 0.102 Uiso 1 1 calc R
H92C H 0.8105 0.8952 0.3815 0.102 Uiso 1 1 calc R
C93 C 0.9365(5) 0.8771(4) 0.40000(18) 0.081(4) Uani 1 1 d .
H93A H 0.9738 0.8658 0.4091 0.121 Uiso 1 1 calc R
H93B H 0.9099 0.8902 0.4166 0.121 Uiso 1 1 calc R
H93C H 0.9410 0.9147 0.3854 0.121 Uiso 1 1 calc R
C94 C 0.9847(3) 0.7252(5) 0.40360(18) 0.056(2) Uani 1 1 d .
H94A H 0.9885 0.6762 0.4012 0.084 Uiso 1 1 calc R
H94B H 0.9801 0.7363 0.4257 0.084 Uiso 1 1 calc R
H94C H 1.0192 0.7474 0.3955 0.084 Uiso 1 1 calc R
C95 C 0.8941(2) 0.6873(3) 0.26689(13) 0.0211(13) Uani 1 1 d .
C96 C 0.8723(2) 0.7431(3) 0.28176(13) 0.0217(13) Uani 1 1 d .
C97 C 0.9480(2) 0.6563(3) 0.27789(14) 0.0214(13) Uani 1 1 d .
C98 C 0.9571(3) 0.6372(3) 0.30896(14) 0.0271(14) Uani 1 1 d .
H98A H 0.9291 0.6489 0.3241 0.032 Uiso 1 1 calc R
C99 C 1.0056(3) 0.6019(4) 0.31830(17) 0.0397(18) Uani 1 1 d .
H99A H 1.0100 0.5897 0.3395 0.048 Uiso 1 1 calc R
C100 C 1.0472(3) 0.5846(4) 0.2971(2) 0.049(2) Uani 1 1 d .
H10G H 1.0808 0.5613 0.3037 0.059 Uiso 1 1 calc R
C101 C 1.0395(3) 0.6014(3) 0.26629(18) 0.0399(18) Uani 1 1 d .
H10H H 1.0678 0.5893 0.2514 0.048 Uiso 1 1 calc R
C102 C 0.9908(3) 0.6359(3) 0.25672(15) 0.0311(15) Uani 1 1 d .
H10I H 0.9861 0.6461 0.2353 0.037 Uiso 1 1 calc R
C103 C 0.8150(3) 0.7686(3) 0.27223(13) 0.0215(13) Uani 1 1 d .
C104 C 0.7678(3) 0.7259(3) 0.26591(13) 0.0232(14) Uani 1 1 d .
H10J H 0.7729 0.6785 0.2677 0.028 Uiso 1 1 calc R
C105 C 0.7143(3) 0.7505(3) 0.25716(14) 0.0269(14) Uani 1 1 d .
H10K H 0.6840 0.7201 0.2525 0.032 Uiso 1 1 calc R
C106 C 0.7055(3) 0.8186(3) 0.25532(15) 0.0339(16) Uani 1 1 d .
H10L H 0.6690 0.8357 0.2494 0.041 Uiso 1 1 calc R
C107 C 0.7496(3) 0.8623(3) 0.26200(15) 0.0349(16) Uani 1 1 d .
H10M H 0.7432 0.9096 0.2606 0.042 Uiso 1 1 calc R
C108 C 0.8035(3) 0.8384(3) 0.27078(15) 0.0318(16) Uani 1 1 d .
H10N H 0.8330 0.8697 0.2759 0.038 Uiso 1 1 calc R
C109 C 0.6199(6) 0.5711(6) -0.1308(3) 0.127(5) Uani 1 1 d .
H10D H 0.6171 0.5221 -0.1336 0.190 Uiso 1 1 calc R
H10E H 0.5921 0.5858 -0.1151 0.190 Uiso 1 1 calc R
H10F H 0.6587 0.5828 -0.1239 0.190 Uiso 1 1 calc R
C110 C 0.6101(13) 0.5985(10) -0.1548(4) 0.32(2) Uani 1 1 d .
H11A H 0.5812 0.5689 -0.1648 0.384 Uiso 1 1 calc R
H11B H 0.6457 0.5921 -0.1670 0.384 Uiso 1 1 calc R
C111 C 0.5905(7) 0.6698(7) -0.1635(3) 0.113(5) Uani 1 1 d .
H11C H 0.5692 0.6684 -0.1834 0.135 Uiso 1 1 calc R
H11D H 0.5645 0.6875 -0.1472 0.135 Uiso 1 1 calc R
C112 C 0.6382(5) 0.7127(10) -0.1665(3) 0.128(6) Uani 1 1 d .
H11E H 0.6660 0.6924 -0.1812 0.153 Uiso 1 1 calc R
H11F H 0.6573 0.7173 -0.1460 0.153 Uiso 1 1 calc R
C113 C 0.6199(4) 0.7849(6) -0.1787(2) 0.081(3) Uani 1 1 d .
H11G H 0.6539 0.8135 -0.1807 0.122 Uiso 1 1 calc R
H11H H 0.5931 0.8055 -0.1639 0.122 Uiso 1 1 calc R
H11I H 0.6012 0.7804 -0.1990 0.122 Uiso 1 1 calc R

loop_
_atom_site_aniso_label
_atom_site_aniso_U_11
_atom_site_aniso_U_22
_atom_site_aniso_U_33
_atom_site_aniso_U_23
_atom_site_aniso_U_13
_atom_site_aniso_U_12
Sm1 0.02080(16) 0.02127(16) 0.02162(17) 0.00246(13) -0.00172(14) 0.00148(13)
Sm2 0.02299(17) 0.01762(15) 0.02925(18) 0.00344(13) 0.00239(14) 0.00427(13)
C1 0.032(4) 0.032(4) 0.015(3) 0.004(3) -0.005(3) 0.006(3)
C2 0.039(4) 0.024(3) 0.016(3) 0.005(3) -0.008(3) 0.002(3)
C3 0.031(4) 0.026(3) 0.019(3) 0.002(3) -0.001(3) -0.002(3)
C4 0.039(4) 0.030(4) 0.017(3) -0.004(3) -0.001(3) -0.005(3)
C5 0.029(4) 0.043(4) 0.020(3) -0.003(3) -0.007(3) -0.009(3)
C6 0.043(5) 0.078(6) 0.030(4) 0.004(4) -0.007(4) 0.023(4)
C7 0.067(5) 0.029(4) 0.028(4) 0.008(3) 0.001(4) -0.003(4)
C8 0.039(4) 0.047(4) 0.024(4) 0.007(3) 0.001(3) 0.000(3)
C9 0.058(5) 0.038(4) 0.037(4) -0.011(3) -0.004(4) -0.002(4)
C10 0.048(5) 0.075(6) 0.034(4) 0.003(4) -0.010(4) -0.025(4)
C11 0.027(4) 0.033(4) 0.032(4) 0.009(3) 0.005(3) 0.007(3)
C12 0.021(3) 0.029(3) 0.028(4) -0.005(3) -0.004(3) 0.007(3)
C13 0.016(3) 0.022(3) 0.040(4) 0.007(3) -0.005(3) 0.000(2)
C14 0.025(3) 0.022(3) 0.030(4) 0.005(3) -0.001(3) 0.005(3)
C15 0.025(3) 0.018(3) 0.044(4) 0.007(3) -0.006(3) 0.003(3)
C16 0.034(4) 0.068(5) 0.048(5) 0.027(4) 0.012(4) 0.014(4)
C17 0.039(4) 0.056(5) 0.031(4) -0.007(3) -0.014(3) 0.026(4)
C18 0.033(4) 0.025(4) 0.058(5) 0.010(3) -0.009(4) -0.008(3)
C19 0.042(4) 0.039(4) 0.036(4) 0.003(3) 0.002(3) 0.009(3)
C20 0.052(5) 0.024(4) 0.079(6) 0.005(4) -0.008(5) -0.005(3)
C21 0.026(4) 0.022(3) 0.029(4) 0.000(3) 0.001(3) 0.005(3)
C22 0.028(4) 0.020(3) 0.032(4) -0.007(3) -0.006(3) 0.010(3)
C23 0.029(4) 0.023(3) 0.029(4) 0.003(3) -0.004(3) 0.009(3)
C24 0.025(4) 0.020(3) 0.044(4) 0.002(3) -0.006(3) 0.009(3)
C25 0.030(4) 0.017(3) 0.030(4) -0.006(3) -0.012(3) 0.006(3)
C26 0.028(4) 0.026(4) 0.047(4) 0.008(3) 0.003(3) 0.008(3)
C27 0.045(4) 0.039(4) 0.040(4) -0.013(3) -0.005(4) 0.000(3)
C28 0.039(4) 0.034(4) 0.048(5) 0.002(3) 0.015(4) 0.012(3)
C29 0.031(4) 0.034(4) 0.066(5) 0.005(4) -0.010(4) 0.009(3)
C30 0.056(5) 0.045(4) 0.038(4) -0.004(4) -0.020(4) 0.012(4)
C31 0.026(4) 0.022(3) 0.031(4) 0.006(3) -0.003(3) -0.002(3)
C32 0.031(4) 0.021(3) 0.031(4) 0.004(3) 0.004(3) -0.005(3)
C33 0.027(4) 0.022(3) 0.034(4) 0.007(3) 0.007(3) 0.002(3)
C34 0.026(4) 0.025(3) 0.037(4) 0.009(3) -0.006(3) -0.005(3)
C35 0.029(4) 0.018(3) 0.025(4) 0.004(3) 0.000(3) 0.000(3)
C36 0.032(4) 0.044(4) 0.046(5) 0.016(4) -0.011(3) -0.006(3)
C37 0.060(5) 0.042(4) 0.029(4) 0.000(3) 0.001(4) 0.005(4)
C38 0.027(4) 0.047(4) 0.065(6) 0.021(4) 0.012(4) 0.006(3)
C39 0.040(4) 0.039(4) 0.049(5) 0.014(4) -0.010(4) -0.013(3)
C40 0.050(5) 0.026(4) 0.039(4) 0.002(3) 0.009(4) 0.007(3)
C41 0.023(3) 0.031(4) 0.029(4) 0.007(3) -0.004(3) 0.002(3)
C42 0.030(4) 0.019(3) 0.033(4) 0.005(3) -0.007(3) 0.001(3)
C43 0.027(4) 0.028(3) 0.027(4) 0.001(3) -0.001(3) -0.004(3)
C44 0.033(4) 0.053(4) 0.027(4) -0.010(3) -0.004(3) -0.006(3)
C45 0.045(5) 0.077(6) 0.035(5) -0.016(4) 0.004(4) -0.014(4)
C46 0.055(6) 0.080(6) 0.041(5) -0.028(5) 0.001(4) -0.029(5)
C47 0.076(7) 0.039(5) 0.059(6) -0.018(4) 0.014(5) -0.028(4)
C48 0.057(5) 0.031(4) 0.042(5) -0.004(3) 0.006(4) -0.001(4)
C49 0.019(3) 0.017(3) 0.020(3) 0.001(2) -0.001(3) 0.004(2)
C50 0.024(3) 0.023(3) 0.020(3) -0.003(3) 0.001(3) 0.005(3)
C51 0.029(4) 0.020(3) 0.038(4) 0.004(3) -0.005(3) -0.005(3)
C52 0.039(4) 0.023(3) 0.039(4) -0.008(3) -0.010(3) 0.002(3)
C53 0.031(4) 0.040(4) 0.027(4) -0.010(3) -0.010(3) 0.004(3)
C54 0.029(4) 0.043(4) 0.024(4) 0.010(3) 0.006(3) 0.009(3)
Sm3 0.02432(17) 0.01848(15) 0.01744(16) 0.00102(12) -0.00093(14) -0.00138(13)
Sm4 0.02338(17) 0.02568(16) 0.01715(16) -0.00025(13) 0.00245(14) -0.00730(13)
C55 0.038(4) 0.020(3) 0.021(3) 0.007(3) -0.001(3) -0.006(3)
C56 0.037(4) 0.042(4) 0.024(4) 0.016(3) 0.003(3) 0.005(3)
C57 0.065(5) 0.049(5) 0.015(4) 0.008(3) -0.012(4) -0.026(4)
C58 0.069(5) 0.027(4) 0.022(4) 0.008(3) 0.013(4) 0.010(4)
C59 0.040(4) 0.030(4) 0.027(4) 0.008(3) 0.007(3) 0.006(3)
C60 0.074(6) 0.040(4) 0.026(4) -0.003(3) 0.006(4) -0.015(4)
C61 0.052(5) 0.092(7) 0.046(5) 0.026(5) 0.000(4) 0.031(5)
C62 0.098(8) 0.100(8) 0.042(5) 0.022(5) -0.036(5) -0.051(6)
C63 0.139(9) 0.040(5) 0.041(5) -0.003(4) 0.026(6) 0.010(5)
C64 0.051(5) 0.085(6) 0.035(5) 0.021(4) 0.011(4) 0.019(5)
C65 0.044(4) 0.023(3) 0.013(3) 0.004(3) -0.002(3) -0.007(3)
C66 0.025(4) 0.015(3) 0.061(5) 0.004(3) 0.016(3) -0.003(3)
C67 0.041(4) 0.023(3) 0.041(4) 0.008(3) -0.021(3) -0.011(3)
C68 0.052(5) 0.018(3) 0.027(4) -0.004(3) 0.010(3) -0.006(3)
C69 0.022(4) 0.020(3) 0.046(4) 0.008(3) 0.000(3) -0.001(3)
C70 0.119(8) 0.031(4) 0.031(4) 0.004(3) -0.004(5) -0.021(5)
C71 0.058(6) 0.026(4) 0.171(11) 0.002(6) 0.058(7) 0.006(4)
C72 0.075(7) 0.061(6) 0.085(7) 0.026(5) -0.047(6) -0.038(5)
C73 0.136(9) 0.033(4) 0.048(5) -0.008(4) 0.043(6) -0.002(5)
C74 0.035(4) 0.028(4) 0.115(8) 0.017(5) -0.009(5) 0.005(3)
C75 0.030(4) 0.022(3) 0.025(4) 0.003(3) 0.005(3) -0.008(3)
C76 0.035(4) 0.021(3) 0.033(4) -0.001(3) 0.008(3) -0.014(3)
C77 0.044(4) 0.040(4) 0.033(4) -0.010(3) 0.016(3) -0.027(4)
C78 0.045(5) 0.062(5) 0.023(4) 0.006(4) -0.001(3) -0.034(4)
C79 0.024(4) 0.036(4) 0.041(4) 0.015(3) 0.004(3) -0.010(3)
C80 0.055(5) 0.037(4) 0.036(4) 0.001(3) 0.016(4) -0.013(4)
C81 0.046(5) 0.034(4) 0.059(5) 0.009(4) -0.002(4) -0.014(4)
C82 0.084(7) 0.035(4) 0.064(6) -0.020(4) 0.024(5) -0.021(4)
C83 0.074(6) 0.113(8) 0.039(5) 0.027(5) -0.018(5) -0.063(6)
C84 0.023(4) 0.067(6) 0.088(7) 0.030(5) -0.003(4) -0.005(4)
C85 0.034(4) 0.027(3) 0.016(3) -0.004(3) 0.005(3) -0.004(3)
C86 0.027(4) 0.040(4) 0.018(3) -0.002(3) 0.008(3) -0.006(3)
C87 0.057(5) 0.029(4) 0.024(4) -0.002(3) 0.021(4) 0.006(3)
C88 0.072(6) 0.030(4) 0.025(4) -0.010(3) 0.023(4) -0.027(4)
C89 0.033(4) 0.054(5) 0.014(3) -0.004(3) 0.004(3) -0.015(3)
C90 0.051(5) 0.035(4) 0.027(4) 0.006(3) 0.012(3) -0.006(3)
C91 0.028(4) 0.068(5) 0.038(4) 0.001(4) 0.007(3) -0.007(4)
C92 0.092(7) 0.049(5) 0.064(6) 0.006(4) 0.029(5) 0.026(5)
C93 0.148(10) 0.062(6) 0.033(5) -0.021(4) 0.030(6) -0.063(6)
C94 0.042(5) 0.089(7) 0.037(5) 0.013(4) -0.008(4) -0.026(5)
C95 0.022(3) 0.021(3) 0.020(3) 0.005(2) -0.002(3) -0.006(3)
C96 0.025(3) 0.020(3) 0.020(3) 0.006(2) 0.002(3) -0.002(3)
C97 0.020(3) 0.020(3) 0.024(3) -0.004(3) 0.003(3) -0.004(2)
C98 0.027(4) 0.027(3) 0.027(4) -0.006(3) 0.003(3) 0.005(3)
C99 0.035(4) 0.045(4) 0.039(4) 0.006(3) -0.010(3) 0.008(3)
C100 0.028(4) 0.049(5) 0.070(6) 0.003(4) -0.008(4) 0.016(3)
C101 0.026(4) 0.036(4) 0.058(5) -0.009(4) 0.014(4) 0.009(3)
C102 0.037(4) 0.032(4) 0.024(4) -0.003(3) 0.007(3) -0.003(3)
C103 0.026(3) 0.020(3) 0.019(3) -0.002(2) 0.005(3) -0.003(2)
C104 0.029(4) 0.020(3) 0.021(3) -0.003(3) 0.002(3) 0.004(3)
C105 0.023(3) 0.032(4) 0.025(4) 0.003(3) 0.001(3) 0.000(3)
C106 0.032(4) 0.038(4) 0.032(4) 0.004(3) -0.002(3) 0.012(3)
C107 0.048(4) 0.021(3) 0.035(4) 0.008(3) 0.009(3) 0.008(3)
C108 0.039(4) 0.027(4) 0.029(4) 0.004(3) 0.002(3) -0.003(3)
C109 0.154(13) 0.087(9) 0.139(13) 0.024(9) 0.072(11) 0.028(9)
C110 0.66(5) 0.22(2) 0.088(12) 0.060(13) 0.14(2) 0.30(3)
C111 0.132(12) 0.137(12) 0.069(8) -0.027(8) -0.004(8) 0.043(10)
C112 0.064(8) 0.27(2) 0.052(7) -0.030(10) 0.000(6) 0.025(11)
C113 0.068(7) 0.120(9) 0.056(6) -0.027(6) 0.017(5) -0.044(7)

loop_
_atom_type_symbol
_atom_type_description
_atom_type_scat_dispersion_real
_atom_type_scat_dispersion_imag
_atom_type_scat_source
C C 0.0033 0.0016 'International Tables Vol C Tables 4.2.6.8 and 6.1.1.4'
H H 0.0000 0.0000 'International Tables Vol C Tables 4.2.6.8 and 6.1.1.4'
Sm Sm -0.1638 3.4418 'International Tables Vol C Tables 4.2.6.8 and 6.1.1.4'

loop_
_geom_angle_atom_site_label_1
_geom_angle_atom_site_label_2
_geom_angle_atom_site_label_3
_geom_angle
Cnt1 Sm1 C41 106.5
Cnt1 Sm1 C50 102.9
Cnt2 Sm1 C41 113.8
Cnt2 Sm1 C50 111.4
Cnt1 Sm1 Cnt2 134.4
C41 Sm1 C11 87.50(19)
C41 Sm1 C15 102.33(19)
C11 Sm1 C15 29.90(19)
C41 Sm1 C12 105.14(19)
C11 Sm1 C12 30.35(19)
C15 Sm1 C12 49.60(19)
C41 Sm1 C2 112.63(19)
C11 Sm1 C2 158.9(2)
C15 Sm1 C2 140.1(2)
C12 Sm1 C2 131.20(19)
C41 Sm1 C3 132.61(19)
C11 Sm1 C3 135.86(19)
C15 Sm1 C3 110.36(19)
C12 Sm1 C3 122.11(19)
C2 Sm1 C3 30.17(18)
C41 Sm1 C4 112.4(2)
C11 Sm1 C4 129.7(2)
C15 Sm1 C4 99.9(2)
C12 Sm1 C4 136.37(19)
C2 Sm1 C4 49.78(18)
C3 Sm1 C4 30.18(18)
C41 Sm1 C13 134.63(19)
C11 Sm1 C13 49.80(19)
C15 Sm1 C13 49.55(18)
C12 Sm1 C13 30.07(18)
C2 Sm1 C13 109.07(19)
C3 Sm1 C13 92.72(19)
C4 Sm1 C13 107.7(2)
C41 Sm1 C14 132.22(19)
C11 Sm1 C14 49.33(19)
C15 Sm1 C14 30.01(18)
C12 Sm1 C14 49.15(18)
C2 Sm1 C14 113.39(19)
C3 Sm1 C14 86.53(18)
C4 Sm1 C14 88.31(19)
C13 Sm1 C14 29.60(18)
C41 Sm1 C5 85.4(2)
C11 Sm1 C5 143.9(2)
C15 Sm1 C5 118.8(2)
C12 Sm1 C5 165.30(19)
C2 Sm1 C5 49.26(19)
C3 Sm1 C5 49.11(19)
C4 Sm1 C5 29.57(19)
C13 Sm1 C5 137.2(2)
C14 Sm1 C5 116.15(19)
C41 Sm1 C1 85.17(19)
C11 Sm1 C1 170.7(2)
C15 Sm1 C1 147.70(19)
C12 Sm1 C1 158.42(19)
C2 Sm1 C1 29.97(19)
C3 Sm1 C1 49.35(19)
C4 Sm1 C1 49.23(19)
C13 Sm1 C1 138.75(19)
C14 Sm1 C1 134.74(18)
C5 Sm1 C1 29.62(19)
C41 Sm1 C50 67.49(18)
C11 Sm1 C50 101.13(18)
C15 Sm1 C50 130.77(18)
C12 Sm1 C50 85.26(17)
C2 Sm1 C50 81.92(17)
C3 Sm1 C50 110.36(17)
C4 Sm1 C50 129.02(18)
C13 Sm1 C50 102.29(17)
C14 Sm1 C50 131.37(17)
C5 Sm1 C50 108.54(18)
C1 Sm1 C50 81.27(17)
Cnt3 Sm2 C42 108.8
Cnt3 Sm2 C44 104.9
Cnt4 Sm2 C42 116.3
Cnt4 Sm2 C44 109.6
Cnt3 Sm2 Cnt4 131.8
C42 Sm2 C34 120.48(19)
C42 Sm2 C24 128.25(19)
C34 Sm2 C24 104.94(19)
C42 Sm2 C22 100.18(19)
C34 Sm2 C22 137.4(2)
C24 Sm2 C22 49.47(18)
C42 Sm2 C35 93.85(18)
C34 Sm2 C35 30.26(18)
C24 Sm2 C35 135.02(19)
C22 Sm2 C35 148.31(18)
C42 Sm2 C23 129.45(19)
C34 Sm2 C23 109.8(2)
C24 Sm2 C23 30.17(18)
C22 Sm2 C23 29.86(18)
C35 Sm2 C23 132.23(18)
C42 Sm2 C25 98.33(19)
C34 Sm2 C25 127.79(19)
C24 Sm2 C25 30.14(19)
C22 Sm2 C25 49.05(18)
C35 Sm2 C25 155.62(18)
C23 Sm2 C25 49.46(18)
C42 Sm2 C31 95.13(19)
C34 Sm2 C31 49.39(18)
C24 Sm2 C31 135.0(2)
C22 Sm2 C31 119.82(19)
C35 Sm2 C31 29.84(17)
C23 Sm2 C31 114.75(19)
C25 Sm2 C31 163.97(19)
C42 Sm2 C33 142.12(18)
C34 Sm2 C33 30.05(19)
C24 Sm2 C33 89.56(19)
C22 Sm2 C33 108.14(19)
C35 Sm2 C33 49.51(18)
C23 Sm2 C33 83.46(18)
C25 Sm2 C33 119.16(19)
C31 Sm2 C33 48.98(18)
C42 Sm2 C21 82.90(18)
C34 Sm2 C21 154.55(19)
C24 Sm2 C21 49.61(18)
C22 Sm2 C21 29.50(18)
C35 Sm2 C21 174.46(18)
C23 Sm2 C21 49.26(18)
C25 Sm2 C21 29.90(17)
C31 Sm2 C21 145.73(18)
C33 Sm2 C21 132.68(18)
C42 Sm2 C32 122.05(19)
C34 Sm2 C32 49.44(19)
C24 Sm2 C32 105.58(19)
C22 Sm2 C32 99.55(18)
C35 Sm2 C32 49.40(18)
C23 Sm2 C32 86.38(18)
C25 Sm2 C32 134.41(19)
C31 Sm2 C32 29.71(18)
C33 Sm2 C32 29.65(18)
C21 Sm2 C32 129.05(18)
C42 Sm2 C44 63.88(19)
C34 Sm2 C44 87.9(2)
C24 Sm2 C44 96.8(2)
C22 Sm2 C44 123.96(19)
C35 Sm2 C44 87.73(19)
C23 Sm2 C44 125.98(19)
C25 Sm2 C44 78.92(19)
C31 Sm2 C44 115.09(19)
C33 Sm2 C44 115.58(19)
C21 Sm2 C44 94.83(19)
C32 Sm2 C44 135.36(19)
C5 C1 C2 107.8(6)
C5 C1 C6 125.3(6)
C2 C1 C6 126.6(6)
C5 C1 Sm1 75.0(4)
C2 C1 Sm1 74.0(3)
C6 C1 Sm1 121.9(4)
C1 C2 C3 107.6(5)
C1 C2 C7 127.7(6)
C3 C2 C7 124.2(6)
C1 C2 Sm1 76.1(3)
C3 C2 Sm1 75.1(3)
C7 C2 Sm1 121.1(4)
C2 C3 C4 107.9(6)
C2 C3 C8 123.8(6)
C4 C3 C8 127.6(6)
C2 C3 Sm1 74.7(3)
C4 C3 Sm1 75.0(3)
C8 C3 Sm1 123.9(4)
C5 C4 C3 107.6(6)
C5 C4 C9 125.7(6)
C3 C4 C9 126.1(6)
C5 C4 Sm1 75.8(4)
C3 C4 Sm1 74.8(3)
C9 C4 Sm1 122.3(4)
C4 C5 C1 109.1(6)
C4 C5 C10 124.8(6)
C1 C5 C10 125.3(6)
C4 C5 Sm1 74.6(4)
C1 C5 Sm1 75.3(3)
C10 C5 Sm1 124.7(4)
C15 C11 C12 108.0(6)
C15 C11 C16 126.8(6)
C12 C11 C16 124.8(6)
C15 C11 Sm1 75.6(4)
C12 C11 Sm1 75.5(4)
C16 C11 Sm1 120.8(4)
C13 C12 C11 107.8(5)
C13 C12 C17 125.0(6)
C11 C12 C17 126.9(6)
C13 C12 Sm1 75.6(3)
C11 C12 Sm1 74.2(4)
C17 C12 Sm1 121.8(4)
C14 C13 C12 107.7(5)
C14 C13 C18 128.0(6)
C12 C13 C18 124.0(6)
C14 C13 Sm1 75.6(3)
C12 C13 Sm1 74.4(3)
C18 C13 Sm1 120.5(4)
C13 C14 C15 108.5(6)
C13 C14 C19 125.4(6)
C15 C14 C19 124.9(6)
C13 C14 Sm1 74.8(3)
C15 C14 Sm1 73.8(3)
C19 C14 Sm1 127.3(4)
C11 C15 C14 107.9(6)
C11 C15 C20 127.0(6)
C14 C15 C20 124.8(6)
C11 C15 Sm1 74.6(4)
C14 C15 Sm1 76.1(3)
C20 C15 Sm1 119.4(4)
C22 C21 C25 107.1(6)
C22 C21 C26 126.1(6)
C25 C21 C26 126.4(6)
C22 C21 Sm2 73.6(3)
C25 C21 Sm2 73.9(3)
C26 C21 Sm2 124.4(4)
C21 C22 C23 109.6(6)
C21 C22 C27 125.5(6)
C23 C22 C27 124.2(6)
C21 C22 Sm2 76.9(3)
C23 C22 Sm2 75.3(3)
C27 C22 Sm2 122.0(4)
C22 C23 C24 107.4(6)
C22 C23 C28 124.6(6)
C24 C23 C28 126.9(6)
C22 C23 Sm2 74.8(3)
C24 C23 Sm2 74.2(3)
C28 C23 Sm2 125.8(4)
C25 C24 C23 107.6(5)
C25 C24 C29 123.7(6)
C23 C24 C29 128.1(6)
C25 C24 Sm2 75.9(3)
C23 C24 Sm2 75.7(3)
C29 C24 Sm2 121.2(4)
C24 C25 C21 108.3(5)
C24 C25 C30 125.4(6)
C21 C25 C30 125.3(6)
C24 C25 Sm2 74.0(3)
C21 C25 Sm2 76.2(3)
C30 C25 Sm2 124.8(4)
C35 C31 C32 109.1(5)
C35 C31 C36 125.8(6)
C32 C31 C36 124.3(6)
C35 C31 Sm2 74.5(3)
C32 C31 Sm2 76.5(3)
C36 C31 Sm2 123.4(4)
C33 C32 C31 107.2(5)
C33 C32 C37 127.2(6)
C31 C32 C37 124.7(6)
C33 C32 Sm2 74.4(4)
C31 C32 Sm2 73.8(3)
C37 C32 Sm2 125.9(4)
C34 C33 C32 108.0(5)
C34 C33 C38 124.1(6)
C32 C33 C38 127.3(6)
C34 C33 Sm2 72.5(3)
C32 C33 Sm2 76.0(3)
C38 C33 Sm2 124.5(4)
C33 C34 C35 108.5(6)
C33 C34 C39 123.9(6)
C35 C34 C39 127.2(6)
C33 C34 Sm2 77.4(3)
C35 C34 Sm2 76.2(3)
C39 C34 Sm2 117.9(4)
C31 C35 C34 107.1(5)
C31 C35 C40 124.5(6)
C34 C35 C40 127.8(6)
C31 C35 Sm2 75.6(3)
C34 C35 Sm2 73.5(3)
C40 C35 Sm2 123.4(4)
C42 C41 C43 117.1(6)
C42 C41 Sm1 114.9(4)
C43 C41 Sm1 127.6(4)
C41 C42 C49 119.8(6)
C41 C42 Sm2 119.8(4)
C49 C42 Sm2 120.3(4)
C44 C43 C48 116.4(6)
C44 C43 C41 122.2(6)
C48 C43 C41 121.2(6)
C45 C44 C43 122.5(7)
C45 C44 Sm2 120.6(5)
C43 C44 Sm2 92.0(4)
C46 C45 C44 119.6(8)
C45 C46 C47 120.4(7)
C46 C47 C48 120.1(7)
C47 C48 C43 121.0(7)
C54 C49 C50 115.6(5)
C54 C49 C42 120.3(5)
C50 C49 C42 123.4(5)
C51 C50 C49 122.9(6)
C51 C50 Sm1 125.9(4)
C49 C50 Sm1 91.0(3)
C52 C51 C50 119.7(6)
C51 C52 C53 119.9(6)
C52 C53 C54 120.8(6)
C53 C54 C49 121.1(6)
Cnt5 Sm3 C95 113.4
Cnt5 Sm3 C104 112.9
Cnt6 Sm3 C95 106.2
Cnt6 Sm3 C104 100.1
Cnt5 Sm3 Cnt6 135.6
C95 Sm3 C56 114.0(2)
C95 Sm3 C57 139.03(19)
C56 Sm3 C57 30.1(2)
C95 Sm3 C68 119.3(2)
C56 Sm3 C68 124.5(2)
C57 Sm3 C68 94.8(2)
C95 Sm3 C69 89.79(19)
C56 Sm3 C69 153.4(2)
C57 Sm3 C69 123.3(2)
C68 Sm3 C69 29.75(19)
C95 Sm3 C58 123.1(2)
C56 Sm3 C58 49.2(2)
C57 Sm3 C58 30.0(2)
C68 Sm3 C58 87.75(19)
C69 Sm3 C58 108.4(2)
C95 Sm3 C59 95.2(2)
C56 Sm3 C59 48.8(2)
C57 Sm3 C59 48.8(2)
C68 Sm3 C59 110.47(19)
C69 Sm3 C59 120.71(19)
C58 Sm3 C59 29.1(2)
C95 Sm3 C67 130.59(19)
C56 Sm3 C67 113.5(2)
C57 Sm3 C67 90.3(2)
C68 Sm3 C67 29.2(2)
C69 Sm3 C67 48.72(19)
C58 Sm3 C67 98.1(2)
C59 Sm3 C67 126.6(2)
C95 Sm3 C55 89.79(18)
C56 Sm3 C55 29.78(19)
C57 Sm3 C55 49.34(19)
C68 Sm3 C55 136.50(18)
C69 Sm3 C55 149.90(19)
C58 Sm3 C55 48.77(19)
C59 Sm3 C55 29.55(18)
C67 Sm3 C55 139.62(19)
C95 Sm3 C65 81.87(18)
C56 Sm3 C65 157.9(2)
C57 Sm3 C65 138.85(19)
C68 Sm3 C65 48.58(18)
C69 Sm3 C65 29.33(19)
C58 Sm3 C65 135.71(19)
C59 Sm3 C65 149.25(19)
C67 Sm3 C65 48.72(19)
C55 Sm3 C65 171.48(19)
C95 Sm3 C66 105.2(2)
C56 Sm3 C66 128.4(2)
C57 Sm3 C66 114.8(2)
C68 Sm3 C66 48.41(19)
C69 Sm3 C66 48.57(18)
C58 Sm3 C66 127.6(2)
C59 Sm3 C66 156.1(2)
C67 Sm3 C66 29.5(2)
C55 Sm3 C66 157.9(2)
C65 Sm3 C66 29.52(19)
C95 Sm3 C104 67.28(18)
C56 Sm3 C104 88.68(19)
C57 Sm3 C104 112.8(2)
C68 Sm3 C104 124.89(18)
C69 Sm3 C104 112.50(19)
C58 Sm3 C104 137.85(18)
C59 Sm3 C104 123.80(18)
C67 Sm3 C104 101.2(2)
C55 Sm3 C104 94.97(18)
C65 Sm3 C104 83.46(18)
C66 Sm3 C104 76.53(18)
Cnt7 Sm4 C96 112.2
Cnt7 Sm4 C98 116.8
Cnt8 Sm4 C96 108.3
Cnt8 Sm4 C98 100.0
Cnt7 Sm4 Cnt8 132.1
C96 Sm4 C79 118.3(2)
C96 Sm4 C88 128.1(2)
C79 Sm4 C88 111.6(2)
C96 Sm4 C87 98.7(2)
C79 Sm4 C87 136.9(2)
C88 Sm4 C87 29.8(2)
C96 Sm4 C89 128.35(19)
C79 Sm4 C89 110.4(2)
C88 Sm4 C89 30.1(2)
C87 Sm4 C89 49.5(2)
C96 Sm4 C75 91.15(18)
C79 Sm4 C75 29.76(19)
C88 Sm4 C75 131.93(19)
C87 Sm4 C75 143.10(19)
C89 Sm4 C75 139.73(19)
C96 Sm4 C76 90.61(19)
C79 Sm4 C76 49.1(2)
C88 Sm4 C76 112.90(19)
C87 Sm4 C76 114.17(19)
C89 Sm4 C76 136.4(2)
C75 Sm4 C76 29.75(18)
C96 Sm4 C78 138.03(19)
C79 Sm4 C78 30.0(2)
C88 Sm4 C78 84.4(2)
C87 Sm4 C78 107.0(2)
C89 Sm4 C78 93.32(19)
C75 Sm4 C78 49.01(19)
C76 Sm4 C78 48.8(2)
C96 Sm4 C77 116.9(2)
C79 Sm4 C77 49.1(2)
C88 Sm4 C77 85.63(19)
C87 Sm4 C77 95.9(2)
C89 Sm4 C77 107.2(2)
C75 Sm4 C77 48.71(19)
C76 Sm4 C77 29.24(19)
C78 Sm4 C77 29.6(2)
C96 Sm4 C86 82.82(19)
C79 Sm4 C86 158.8(2)
C88 Sm4 C86 48.9(2)
C87 Sm4 C86 29.74(19)
C89 Sm4 C86 48.84(19)
C75 Sm4 C86 167.94(19)
C76 Sm4 C86 139.37(19)
C78 Sm4 C86 133.2(2)
C77 Sm4 C86 125.56(19)
C96 Sm4 C85 99.19(18)
C79 Sm4 C85 134.5(2)
C88 Sm4 C85 48.97(18)
C87 Sm4 C85 49.05(19)
C89 Sm4 C85 29.58(18)
C75 Sm4 C85 162.63(19)
C76 Sm4 C85 161.53(18)
C78 Sm4 C85 122.74(19)
C77 Sm4 C85 134.20(18)
C86 Sm4 C85 29.38(18)
C96 Sm4 C98 70.21(18)
C79 Sm4 C98 93.79(19)
C88 Sm4 C98 120.54(19)
C87 Sm4 C98 120.59(19)
C89 Sm4 C98 91.3(2)
C75 Sm4 C98 96.24(18)
C76 Sm4 C98 123.79(18)
C78 Sm4 C98 119.7(2)
C77 Sm4 C98 142.2(2)
C86 Sm4 C98 91.54(18)
C85 Sm4 C98 74.50(18)
C59 C55 C56 107.0(6)
C59 C55 C60 127.9(6)
C56 C55 C60 124.8(6)
C59 C55 Sm3 75.0(3)
C56 C55 Sm3 73.6(3)
C60 C55 Sm3 121.6(4)
C55 C56 C57 108.3(6)
C55 C56 C61 124.0(7)
C57 C56 C61 126.9(7)
C55 C56 Sm3 76.6(4)
C57 C56 Sm3 75.2(4)
C61 C56 Sm3 122.4(5)
C58 C57 C56 107.0(6)
C58 C57 C62 127.3(8)
C56 C57 C62 125.0(8)
C58 C57 Sm3 75.7(4)
C56 C57 Sm3 74.7(4)
C62 C57 Sm3 122.7(5)
C59 C58 C57 108.3(6)
C59 C58 C63 124.2(8)
C57 C58 C63 126.5(8)
C59 C58 Sm3 75.7(4)
C57 C58 Sm3 74.3(4)
C63 C58 Sm3 125.3(5)
C58 C59 C55 109.4(6)
C58 C59 C64 124.1(7)
C55 C59 C64 125.5(7)
C58 C59 Sm3 75.2(4)
C55 C59 Sm3 75.5(4)
C64 C59 Sm3 125.3(5)
C69 C65 C66 107.7(6)
C69 C65 C70 126.8(7)
C66 C65 C70 125.0(7)
C69 C65 Sm3 74.1(3)
C66 C65 Sm3 75.4(3)
C70 C65 Sm3 122.5(4)
C65 C66 C67 107.7(6)
C65 C66 C71 126.4(8)
C67 C66 C71 124.8(7)
C65 C66 Sm3 75.1(3)
C67 C66 Sm3 74.6(4)
C71 C66 Sm3 125.5(4)
C68 C67 C66 107.9(6)
C68 C67 C72 125.6(7)
C66 C67 C72 125.3(7)
C68 C67 Sm3 74.6(4)
C66 C67 Sm3 75.9(3)
C72 C67 Sm3 125.3(5)
C67 C68 C69 108.6(6)
C67 C68 C73 125.4(7)
C69 C68 C73 124.7(7)
C67 C68 Sm3 76.2(4)
C69 C68 Sm3 75.2(3)
C73 C68 Sm3 125.2(4)
C65 C69 C68 108.0(6)
C65 C69 C74 126.7(7)
C68 C69 C74 124.9(7)
C65 C69 Sm3 76.6(3)
C68 C69 Sm3 75.1(3)
C74 C69 Sm3 119.7(4)
C79 C75 C76 108.3(6)
C79 C75 C80 126.6(6)
C76 C75 C80 124.6(6)
C79 C75 Sm4 74.5(3)
C76 C75 Sm4 76.2(3)
C80 C75 Sm4 121.7(4)
C77 C76 C75 108.1(6)
C77 C76 C81 125.7(6)
C75 C76 C81 125.2(6)
C77 C76 Sm4 76.0(4)
C75 C76 Sm4 74.1(3)
C81 C76 Sm4 124.8(4)
C76 C77 C78 108.3(6)
C76 C77 C82 123.2(7)
C78 C77 C82 127.5(7)
C76 C77 Sm4 74.7(4)
C78 C77 Sm4 74.5(4)
C82 C77 Sm4 126.2(5)
C77 C78 C79 107.4(6)
C77 C78 C83 127.5(8)
C79 C78 C83 124.3(8)
C77 C78 Sm4 75.8(4)
C79 C78 Sm4 73.3(4)
C83 C78 Sm4 124.2(5)
C75 C79 C78 107.9(6)
C75 C79 C84 127.1(7)
C78 C79 C84 124.7(7)
C75 C79 Sm4 75.8(4)
C78 C79 Sm4 76.7(4)
C84 C79 Sm4 117.8(4)
C89 C85 C86 107.4(6)
C89 C85 C90 125.3(6)
C86 C85 C90 126.0(6)
C89 C85 Sm4 72.5(3)
C86 C85 Sm4 74.7(3)
C90 C85 Sm4 128.7(4)
C87 C86 C85 108.3(6)
C87 C86 C91 124.4(6)
C85 C86 C91 126.5(6)
C87 C86 Sm4 72.9(4)
C85 C86 Sm4 75.9(3)
C91 C86 Sm4 124.8(4)
C88 C87 C86 107.9(6)
C88 C87 C92 125.4(7)
C86 C87 C92 126.3(7)
C88 C87 Sm4 75.0(4)
C86 C87 Sm4 77.3(4)
C92 C87 Sm4 119.9(5)
C87 C88 C89 108.2(6)
C87 C88 C93 124.5(8)
C89 C88 C93 125.9(8)
C87 C88 Sm4 75.1(4)
C89 C88 Sm4 75.2(4)
C93 C88 Sm4 126.4(5)
C85 C89 C88 108.2(6)
C85 C89 C94 123.8(7)
C88 C89 C94 127.3(7)
C85 C89 Sm4 77.9(4)
C88 C89 Sm4 74.8(4)
C94 C89 Sm4 121.4(5)
C96 C95 C97 120.0(5)
C96 C95 Sm3 116.4(4)
C97 C95 Sm3 123.3(4)
C95 C96 C103 118.5(5)
C95 C96 Sm4 109.4(4)
C103 C96 Sm4 132.0(4)
C98 C97 C102 115.6(6)
C98 C97 C95 123.0(5)
C102 C97 C95 121.0(6)
C99 C98 C97 122.2(6)
C99 C98 Sm4 122.7(4)
C97 C98 Sm4 86.0(3)
C100 C99 C98 120.7(7)
C99 C100 C101 119.0(6)
C100 C101 C102 120.7(6)
C101 C102 C97 121.9(6)
C108 C103 C104 115.5(6)
C108 C103 C96 121.0(5)
C104 C103 C96 123.4(5)
C105 C104 C103 122.7(6)
C105 C104 Sm3 120.6(4)
C103 C104 Sm3 94.3(4)
C106 C105 C104 119.7(6)
C105 C106 C107 119.8(6)
C106 C107 C108 121.1(6)
C107 C108 C103 121.0(6)
C109 C110 C111 133.7(16)
C112 C111 C110 110.2(17)
C111 C112 C113 111.3(11)

loop_
_geom_bond_atom_site_label_1
_geom_bond_atom_site_label_2
_geom_bond_distance
Sm1 C41 2.521(6)
Sm1 C11 2.706(6)
Sm1 C15 2.719(6)
Sm1 C12 2.723(6)
Sm1 C2 2.726(6)
Sm1 C3 2.732(6)
Sm1 C4 2.734(6)
Sm1 C13 2.738(6)
Sm1 C14 2.748(6)
Sm1 C5 2.749(6)
Sm1 C1 2.753(6)
Sm1 C50 2.966(6)
Sm1 Cnt1 2.461
Sm1 Cnt2 2.448
Sm2 C42 2.532(6)
Sm2 C34 2.699(6)
Sm2 C24 2.718(6)
Sm2 C22 2.731(6)
Sm2 C35 2.734(6)
Sm2 C23 2.737(6)
Sm2 C25 2.743(6)
Sm2 C31 2.747(6)
Sm2 C33 2.762(6)
Sm2 C21 2.773(6)
Sm2 C32 2.783(6)
Sm2 C44 3.052(7)
Sm2 Cnt3 2.462
Sm2 Cnt4 2.466
C1 C5 1.406(9)
C1 C2 1.417(9)
C1 C6 1.503(9)
C2 C3 1.420(8)
C2 C7 1.511(9)
C3 C4 1.423(8)
C3 C8 1.503(9)
C4 C5 1.400(9)
C4 C9 1.509(9)
C5 C10 1.519(9)
C11 C15 1.399(9)
C11 C12 1.421(9)
C11 C16 1.517(9)
C12 C13 1.417(9)
C12 C17 1.503(9)
C13 C14 1.401(9)
C13 C18 1.511(8)
C14 C15 1.416(8)
C14 C19 1.519(9)
C15 C20 1.518(9)
C21 C22 1.402(9)
C21 C25 1.423(8)
C21 C26 1.496(8)
C22 C23 1.409(9)
C22 C27 1.517(9)
C23 C24 1.420(9)
C23 C28 1.508(9)
C24 C25 1.420(9)
C24 C29 1.508(9)
C25 C30 1.516(9)
C31 C35 1.411(8)
C31 C32 1.418(9)
C31 C36 1.505(9)
C32 C33 1.419(9)
C32 C37 1.516(9)
C33 C34 1.417(9)
C33 C38 1.512(9)
C34 C35 1.418(9)
C34 C39 1.503(9)
C35 C40 1.489(8)
C41 C42 1.351(9)
C41 C43 1.481(8)
C42 C49 1.483(8)
C43 C44 1.397(9)
C43 C48 1.406(9)
C44 C45 1.388(10)
C45 C46 1.363(11)
C46 C47 1.378(12)
C47 C48 1.398(10)
C49 C54 1.406(8)
C49 C50 1.408(8)
C50 C51 1.385(8)
C51 C52 1.362(9)
C52 C53 1.379(9)
C53 C54 1.393(9)
Sm3 C95 2.529(6)
Sm3 C56 2.716(6)
Sm3 C57 2.723(6)
Sm3 C68 2.734(6)
Sm3 C69 2.734(6)
Sm3 C58 2.741(6)
Sm3 C59 2.747(6)
Sm3 C67 2.753(6)
Sm3 C55 2.753(6)
Sm3 C65 2.766(6)
Sm3 C66 2.770(6)
Sm3 C104 2.929(6)
Sm3 Cnt5 2.462
Sm3 Cnt6 2.480
Sm4 C96 2.484(6)
Sm4 C79 2.719(6)
Sm4 C88 2.721(6)
Sm4 C87 2.722(6)
Sm4 C89 2.726(6)
Sm4 C75 2.735(6)
Sm4 C76 2.762(6)
Sm4 C78 2.762(7)
Sm4 C77 2.778(6)
Sm4 C86 2.778(6)
Sm4 C85 2.795(6)
Sm4 C98 2.891(6)
Sm4 Cnt7 2.476
Sm4 Cnt8 2.473
C55 C59 1.403(9)
C55 C56 1.406(9)
C55 C60 1.506(9)
C56 C57 1.414(10)
C56 C61 1.504(10)
C57 C58 1.413(11)
C57 C62 1.512(10)
C58 C59 1.377(10)
C58 C63 1.523(10)
C59 C64 1.522(10)
C65 C69 1.393(9)
C65 C66 1.410(9)
C65 C70 1.508(9)
C66 C67 1.408(10)
C66 C71 1.510(10)
C67 C68 1.383(9)
C67 C72 1.515(9)
C68 C69 1.404(9)
C68 C73 1.524(9)
C69 C74 1.509(9)
C75 C79 1.401(9)
C75 C76 1.411(9)
C75 C80 1.511(9)
C76 C77 1.398(9)
C76 C81 1.511(9)
C77 C78 1.417(11)
C77 C82 1.513(10)
C78 C79 1.419(10)
C78 C83 1.516(10)
C79 C84 1.507(10)
C85 C89 1.411(9)
C85 C86 1.413(9)
C85 C90 1.510(8)
C86 C87 1.413(9)
C86 C91 1.494(9)
C87 C88 1.401(11)
C87 C92 1.513(10)
C88 C89 1.413(10)
C88 C93 1.512(9)
C89 C94 1.507(10)
C95 C96 1.373(8)
C95 C97 1.478(8)
C96 C103 1.487(8)
C97 C98 1.404(8)
C97 C102 1.408(8)
C98 C99 1.389(9)
C99 C100 1.374(10)
C100 C101 1.379(10)
C101 C102 1.389(9)
C103 C108 1.410(8)
C103 C104 1.413(8)
C104 C105 1.391(8)
C105 C106 1.366(9)
C106 C107 1.374(9)
C107 C108 1.396(9)
C109 C110 1.187(17)
C110 C111 1.530(19)
C111 C112 1.404(17)
C112 C113 1.582(17)

loop_
_geom_torsion_atom_site_label_1
_geom_torsion_atom_site_label_2
_geom_torsion_atom_site_label_3
_geom_torsion_atom_site_label_4
_geom_torsion
C41 Sm1 C1 C5 89.1(4)
C11 Sm1 C1 C5 51.3(13)
C15 Sm1 C1 C5 -16.4(6)
C12 Sm1 C1 C5 -150.9(5)
C2 Sm1 C1 C5 -114.0(5)
C3 Sm1 C1 C5 -76.4(4)
C4 Sm1 C1 C5 -36.2(4)
C13 Sm1 C1 C5 -104.2(4)
C14 Sm1 C1 C5 -60.8(5)
C50 Sm1 C1 C5 157.1(4)
C41 Sm1 C1 C2 -156.9(4)
C11 Sm1 C1 C2 165.3(11)
C15 Sm1 C1 C2 97.6(5)
C12 Sm1 C1 C2 -36.9(7)
C3 Sm1 C1 C2 37.6(3)
C4 Sm1 C1 C2 77.8(4)
C13 Sm1 C1 C2 9.8(5)
C14 Sm1 C1 C2 53.2(5)
C5 Sm1 C1 C2 114.0(5)
C50 Sm1 C1 C2 -88.9(4)
C41 Sm1 C1 C6 -33.4(6)
C11 Sm1 C1 C6 -71.3(14)
C15 Sm1 C1 C6 -138.9(5)
C12 Sm1 C1 C6 86.5(7)
C2 Sm1 C1 C6 123.5(7)
C3 Sm1 C1 C6 161.1(6)
C4 Sm1 C1 C6 -158.8(7)
C13 Sm1 C1 C6 133.2(5)
C14 Sm1 C1 C6 176.6(5)
C5 Sm1 C1 C6 -122.5(7)
C50 Sm1 C1 C6 34.5(5)
C5 C1 C2 C3 -1.2(7)
C6 C1 C2 C3 172.8(6)
Sm1 C1 C2 C3 -69.1(4)
C5 C1 C2 C7 -173.3(6)
C6 C1 C2 C7 0.7(10)
Sm1 C1 C2 C7 118.8(6)
C5 C1 C2 Sm1 68.0(4)
C6 C1 C2 Sm1 -118.1(6)
C41 Sm1 C2 C1 25.1(4)
C11 Sm1 C2 C1 -173.5(5)
C15 Sm1 C2 C1 -124.3(4)
C12 Sm1 C2 C1 162.9(3)
C3 Sm1 C2 C1 -112.8(5)
C4 Sm1 C2 C1 -75.8(4)
C13 Sm1 C2 C1 -173.2(3)
C14 Sm1 C2 C1 -141.7(4)
C5 Sm1 C2 C1 -36.6(3)
C50 Sm1 C2 C1 86.5(4)
C41 Sm1 C2 C3 137.9(4)
C11 Sm1 C2 C3 -60.6(7)
C15 Sm1 C2 C3 -11.4(5)
C12 Sm1 C2 C3 -84.2(4)
C4 Sm1 C2 C3 37.1(3)
C13 Sm1 C2 C3 -60.3(4)
C14 Sm1 C2 C3 -28.9(4)
C5 Sm1 C2 C3 76.3(4)
C1 Sm1 C2 C3 112.8(5)
C50 Sm1 C2 C3 -160.6(4)
C41 Sm1 C2 C7 -100.8(5)
C11 Sm1 C2 C7 60.6(8)
C15 Sm1 C2 C7 109.8(5)
C12 Sm1 C2 C7 37.0(6)
C3 Sm1 C2 C7 121.3(7)
C4 Sm1 C2 C7 158.3(6)
C13 Sm1 C2 C7 60.9(6)
C14 Sm1 C2 C7 92.4(5)
C5 Sm1 C2 C7 -162.5(6)
C1 Sm1 C2 C7 -125.9(7)
C50 Sm1 C2 C7 -39.4(5)
C1 C2 C3 C4 1.5(7)
C7 C2 C3 C4 174.0(6)
Sm1 C2 C3 C4 -68.3(4)
C1 C2 C3 C8 -169.4(6)
C7 C2 C3 C8 3.1(9)
Sm1 C2 C3 C8 120.8(6)
C1 C2 C3 Sm1 69.8(4)
C7 C2 C3 Sm1 -117.8(6)
C41 Sm1 C3 C2 -57.2(4)
C11 Sm1 C3 C2 153.2(4)
C15 Sm1 C3 C2 172.2(3)
C12 Sm1 C3 C2 117.9(4)
C4 Sm1 C3 C2 -113.7(5)
C13 Sm1 C3 C2 124.7(4)
C14 Sm1 C3 C2 153.6(4)
C5 Sm1 C3 C2 -76.8(4)
C1 Sm1 C3 C2 -37.4(3)
C50 Sm1 C3 C2 20.5(4)
C41 Sm1 C3 C4 56.6(5)
C11 Sm1 C3 C4 -93.1(4)
C15 Sm1 C3 C4 -74.0(4)
C12 Sm1 C3 C4 -128.4(4)
C2 Sm1 C3 C4 113.7(5)
C13 Sm1 C3 C4 -121.6(4)
C14 Sm1 C3 C4 -92.6(4)
C5 Sm1 C3 C4 36.9(4)
C1 Sm1 C3 C4 76.4(4)
C50 Sm1 C3 C4 134.2(4)
C41 Sm1 C3 C8 -177.9(5)
C11 Sm1 C3 C8 32.5(6)
C15 Sm1 C3 C8 51.5(5)
C12 Sm1 C3 C8 -2.8(6)
C2 Sm1 C3 C8 -120.7(7)
C4 Sm1 C3 C8 125.6(7)
C13 Sm1 C3 C8 4.0(5)
C14 Sm1 C3 C8 32.9(5)
C5 Sm1 C3 C8 162.5(6)
C1 Sm1 C3 C8 -158.1(6)
C50 Sm1 C3 C8 -100.2(5)
C2 C3 C4 C5 -1.3(7)
C8 C3 C4 C5 169.1(6)
Sm1 C3 C4 C5 -69.4(4)
C2 C3 C4 C9 -172.8(6)
C8 C3 C4 C9 -2.4(11)
Sm1 C3 C4 C9 119.1(6)
C2 C3 C4 Sm1 68.1(4)
C8 C3 C4 Sm1 -121.5(6)
C41 Sm1 C4 C5 -25.3(4)
C11 Sm1 C4 C5 -131.7(4)
C15 Sm1 C4 C5 -133.1(4)
C12 Sm1 C4 C5 -172.7(4)
C2 Sm1 C4 C5 76.0(4)
C3 Sm1 C4 C5 113.1(6)
C13 Sm1 C4 C5 176.3(4)
C14 Sm1 C4 C5 -161.0(4)
C1 Sm1 C4 C5 36.3(4)
C50 Sm1 C4 C5 53.2(4)
C41 Sm1 C4 C3 -138.4(4)
C11 Sm1 C4 C3 115.3(4)
C15 Sm1 C4 C3 113.8(4)
C12 Sm1 C4 C3 74.3(4)
C2 Sm1 C4 C3 -37.0(4)
C13 Sm1 C4 C3 63.3(4)
C14 Sm1 C4 C3 86.0(4)
C5 Sm1 C4 C3 -113.1(6)
C1 Sm1 C4 C3 -76.8(4)
C50 Sm1 C4 C3 -59.8(4)
C41 Sm1 C4 C9 98.2(5)
C11 Sm1 C4 C9 -8.1(6)
C15 Sm1 C4 C9 -9.6(6)
C12 Sm1 C4 C9 -49.2(6)
C2 Sm1 C4 C9 -160.5(6)
C3 Sm1 C4 C9 -123.4(7)
C13 Sm1 C4 C9 -60.1(6)
C14 Sm1 C4 C9 -37.4(5)
C5 Sm1 C4 C9 123.5(7)
C1 Sm1 C4 C9 159.8(6)
C50 Sm1 C4 C9 176.7(5)
C3 C4 C5 C1 0.6(7)
C9 C4 C5 C1 172.1(6)
Sm1 C4 C5 C1 -68.1(4)
C3 C4 C5 C10 -169.5(6)
C9 C4 C5 C10 2.0(11)
Sm1 C4 C5 C10 121.8(7)
C3 C4 C5 Sm1 68.7(4)
C9 C4 C5 Sm1 -119.8(6)
C2 C1 C5 C4 0.4(7)
C6 C1 C5 C4 -173.7(6)
Sm1 C1 C5 C4 67.6(5)
C2 C1 C5 C10 170.4(6)
C6 C1 C5 C10 -3.6(10)
Sm1 C1 C5 C10 -122.4(6)
C2 C1 C5 Sm1 -67.3(4)
C6 C1 C5 Sm1 118.7(6)
C41 Sm1 C5 C4 156.6(4)
C11 Sm1 C5 C4 77.3(5)
C15 Sm1 C5 C4 55.1(4)
C12 Sm1 C5 C4 20.2(10)
C2 Sm1 C5 C4 -78.0(4)
C3 Sm1 C5 C4 -37.7(4)
C13 Sm1 C5 C4 -5.1(5)
C14 Sm1 C5 C4 21.3(4)
C1 Sm1 C5 C4 -115.0(6)
C50 Sm1 C5 C4 -139.0(4)
C41 Sm1 C5 C1 -88.4(4)
C11 Sm1 C5 C1 -167.7(4)
C15 Sm1 C5 C1 170.1(4)
C12 Sm1 C5 C1 135.2(7)
C2 Sm1 C5 C1 37.0(4)
C3 Sm1 C5 C1 77.3(4)
C4 Sm1 C5 C1 115.0(6)
C13 Sm1 C5 C1 109.8(4)
C14 Sm1 C5 C1 136.3(4)
C50 Sm1 C5 C1 -24.0(4)
C41 Sm1 C5 C10 34.7(6)
C11 Sm1 C5 C10 -44.6(7)
C15 Sm1 C5 C10 -66.8(6)
C12 Sm1 C5 C10 -101.7(9)
C2 Sm1 C5 C10 160.1(7)
C3 Sm1 C5 C10 -159.7(7)
C4 Sm1 C5 C10 -121.9(8)
C13 Sm1 C5 C10 -127.1(6)
C14 Sm1 C5 C10 -100.6(6)
C1 Sm1 C5 C10 123.1(8)
C50 Sm1 C5 C10 99.1(6)
C41 Sm1 C11 C15 -120.3(4)
C12 Sm1 C11 C15 113.4(5)
C2 Sm1 C11 C15 76.8(7)
C3 Sm1 C11 C15 37.8(5)
C4 Sm1 C11 C15 -2.9(5)
C13 Sm1 C11 C15 76.4(4)
C14 Sm1 C11 C15 37.2(4)
C5 Sm1 C11 C15 -41.7(5)
C1 Sm1 C11 C15 -82.6(12)
C50 Sm1 C11 C15 173.2(4)
C41 Sm1 C11 C12 126.3(4)
C15 Sm1 C11 C12 -113.4(5)
C2 Sm1 C11 C12 -36.6(7)
C3 Sm1 C11 C12 -75.6(4)
C4 Sm1 C11 C12 -116.3(4)
C13 Sm1 C11 C12 -36.9(3)
C14 Sm1 C11 C12 -76.2(4)
C5 Sm1 C11 C12 -155.1(4)
C1 Sm1 C11 C12 164.0(11)
C50 Sm1 C11 C12 59.8(4)
C41 Sm1 C11 C16 4.1(6)
C15 Sm1 C11 C16 124.5(8)
C12 Sm1 C11 C16 -122.1(7)
C2 Sm1 C11 C16 -158.8(5)
C3 Sm1 C11 C16 162.3(5)
C4 Sm1 C11 C16 121.5(6)
C13 Sm1 C11 C16 -159.1(7)
C14 Sm1 C11 C16 161.7(7)
C5 Sm1 C11 C16 82.8(6)
C1 Sm1 C11 C16 41.9(15)
C50 Sm1 C11 C16 -62.3(6)
C15 C11 C12 C13 -0.5(7)
C16 C11 C12 C13 -173.7(6)
Sm1 C11 C12 C13 68.7(4)
C15 C11 C12 C17 172.6(6)
C16 C11 C12 C17 -0.6(10)
Sm1 C11 C12 C17 -118.2(6)
C15 C11 C12 Sm1 -69.2(4)
C16 C11 C12 Sm1 117.6(6)
C41 Sm1 C12 C13 -170.1(3)
C11 Sm1 C12 C13 -113.6(5)
C15 Sm1 C12 C13 -76.7(4)
C2 Sm1 C12 C13 49.8(4)
C3 Sm1 C12 C13 13.6(4)
C4 Sm1 C12 C13 -21.2(5)
C14 Sm1 C12 C13 -36.8(3)
C5 Sm1 C12 C13 -35.6(9)
C1 Sm1 C12 C13 73.3(6)
C50 Sm1 C12 C13 124.7(4)
C41 Sm1 C12 C11 -56.5(4)
C15 Sm1 C12 C11 36.9(4)
C2 Sm1 C12 C11 163.4(3)
C3 Sm1 C12 C11 127.2(4)
C4 Sm1 C12 C11 92.4(4)
C13 Sm1 C12 C11 113.6(5)
C14 Sm1 C12 C11 76.8(4)
C5 Sm1 C12 C11 78.1(9)
C1 Sm1 C12 C11 -173.1(5)
C50 Sm1 C12 C11 -121.7(4)
C41 Sm1 C12 C17 67.4(6)
C11 Sm1 C12 C17 123.9(7)
C15 Sm1 C12 C17 160.9(6)
C2 Sm1 C12 C17 -72.7(6)
C3 Sm1 C12 C17 -108.8(5)
C4 Sm1 C12 C17 -143.7(5)
C13 Sm1 C12 C17 -122.5(7)
C14 Sm1 C12 C17 -159.3(6)
C5 Sm1 C12 C17 -158.0(7)
C1 Sm1 C12 C17 -49.1(8)
C50 Sm1 C12 C17 2.3(5)
C11 C12 C13 C14 1.1(7)
C17 C12 C13 C14 -172.2(6)
Sm1 C12 C13 C14 68.9(4)
C11 C12 C13 C18 175.7(6)
C17 C12 C13 C18 2.4(9)
Sm1 C12 C13 C18 -116.5(6)
C11 C12 C13 Sm1 -67.8(4)
C17 C12 C13 Sm1 119.0(6)
C41 Sm1 C13 C14 -100.0(4)
C11 Sm1 C13 C14 -76.1(4)
C15 Sm1 C13 C14 -36.6(3)
C12 Sm1 C13 C14 -113.4(5)
C2 Sm1 C13 C14 104.0(4)
C3 Sm1 C13 C14 78.1(4)
C4 Sm1 C13 C14 51.4(4)
C5 Sm1 C13 C14 54.0(5)
C1 Sm1 C13 C14 98.9(4)
C50 Sm1 C13 C14 -170.4(3)
C41 Sm1 C13 C12 13.4(5)
C11 Sm1 C13 C12 37.3(3)
C15 Sm1 C13 C12 76.9(4)
C2 Sm1 C13 C12 -142.6(3)
C3 Sm1 C13 C12 -168.5(4)
C4 Sm1 C13 C12 164.8(3)
C14 Sm1 C13 C12 113.4(5)
C5 Sm1 C13 C12 167.5(3)
C1 Sm1 C13 C12 -147.7(3)
C50 Sm1 C13 C12 -57.0(4)
C41 Sm1 C13 C18 134.1(5)
C11 Sm1 C13 C18 158.0(6)
C15 Sm1 C13 C18 -162.5(6)
C12 Sm1 C13 C18 120.6(7)
C2 Sm1 C13 C18 -21.9(6)
C3 Sm1 C13 C18 -47.8(5)
C4 Sm1 C13 C18 -74.6(5)
C14 Sm1 C13 C18 -125.9(7)
C5 Sm1 C13 C18 -71.9(6)
C1 Sm1 C13 C18 -27.1(7)
C50 Sm1 C13 C18 63.7(5)
C12 C13 C14 C15 -1.3(7)
C18 C13 C14 C15 -175.6(6)
Sm1 C13 C14 C15 66.7(4)
C12 C13 C14 C19 166.7(6)
C18 C13 C14 C19 -7.6(10)
Sm1 C13 C14 C19 -125.3(6)
C12 C13 C14 Sm1 -68.1(4)
C18 C13 C14 Sm1 117.7(6)
C41 Sm1 C14 C13 108.9(4)
C11 Sm1 C14 C13 77.9(4)
C15 Sm1 C14 C13 114.9(5)
C12 Sm1 C14 C13 37.4(4)
C2 Sm1 C14 C13 -87.7(4)
C3 Sm1 C14 C13 -101.7(4)
C4 Sm1 C14 C13 -131.9(4)
C5 Sm1 C14 C13 -142.2(4)
C1 Sm1 C14 C13 -113.5(4)
C50 Sm1 C14 C13 12.5(5)
C41 Sm1 C14 C15 -6.1(5)
C11 Sm1 C14 C15 -37.1(4)
C12 Sm1 C14 C15 -77.5(4)
C2 Sm1 C14 C15 157.4(4)
C3 Sm1 C14 C15 143.3(4)
C4 Sm1 C14 C15 113.2(4)
C13 Sm1 C14 C15 -114.9(5)
C5 Sm1 C14 C15 102.8(4)
C1 Sm1 C14 C15 131.6(4)
C50 Sm1 C14 C15 -102.4(4)
C41 Sm1 C14 C19 -128.0(5)
C11 Sm1 C14 C19 -159.0(6)
C15 Sm1 C14 C19 -121.9(7)
C12 Sm1 C14 C19 160.6(6)
C2 Sm1 C14 C19 35.5(6)
C3 Sm1 C14 C19 21.4(5)
C4 Sm1 C14 C19 -8.7(5)
C13 Sm1 C14 C19 123.1(7)
C5 Sm1 C14 C19 -19.1(6)
C1 Sm1 C14 C19 9.7(6)
C50 Sm1 C14 C19 135.7(5)
C12 C11 C15 C14 -0.3(7)
C16 C11 C15 C14 172.7(6)
Sm1 C11 C15 C14 -69.5(4)
C12 C11 C15 C20 -175.4(6)
C16 C11 C15 C20 -2.3(11)
Sm1 C11 C15 C20 115.5(6)
C12 C11 C15 Sm1 69.1(4)
C16 C11 C15 Sm1 -117.8(7)
C13 C14 C15 C11 1.0(7)
C19 C14 C15 C11 -167.0(6)
Sm1 C14 C15 C11 68.4(4)
C13 C14 C15 C20 176.2(6)
C19 C14 C15 C20 8.2(10)
Sm1 C14 C15 C20 -116.4(6)
C13 C14 C15 Sm1 -67.3(4)
C19 C14 C15 Sm1 124.6(6)
C41 Sm1 C15 C11 62.0(4)
C12 Sm1 C15 C11 -37.5(4)
C2 Sm1 C15 C11 -146.8(4)
C3 Sm1 C15 C11 -152.9(4)
C4 Sm1 C15 C11 177.7(4)
C13 Sm1 C15 C11 -77.4(4)
C14 Sm1 C15 C11 -113.4(6)
C5 Sm1 C15 C11 153.5(4)
C1 Sm1 C15 C11 162.6(4)
C50 Sm1 C15 C11 -8.8(5)
C41 Sm1 C15 C14 175.4(4)
C11 Sm1 C15 C14 113.4(6)
C12 Sm1 C15 C14 75.9(4)
C2 Sm1 C15 C14 -33.4(5)
C3 Sm1 C15 C14 -39.5(4)
C4 Sm1 C15 C14 -68.9(4)
C13 Sm1 C15 C14 36.1(4)
C5 Sm1 C15 C14 -93.1(4)
C1 Sm1 C15 C14 -84.0(5)
C50 Sm1 C15 C14 104.6(4)
C41 Sm1 C15 C20 -62.2(6)
C11 Sm1 C15 C20 -124.2(7)
C12 Sm1 C15 C20 -161.7(7)
C2 Sm1 C15 C20 89.0(6)
C3 Sm1 C15 C20 82.9(6)
C4 Sm1 C15 C20 53.5(6)
C13 Sm1 C15 C20 158.5(7)
C14 Sm1 C15 C20 122.4(7)
C5 Sm1 C15 C20 29.3(6)
C1 Sm1 C15 C20 38.4(7)
C50 Sm1 C15 C20 -133.0(5)
C42 Sm2 C21 C22 125.6(4)
C34 Sm2 C21 C22 -76.3(6)
C24 Sm2 C21 C22 -76.8(4)
C35 Sm2 C21 C22 71(2)
C23 Sm2 C21 C22 -36.7(3)
C25 Sm2 C21 C22 -113.8(5)
C31 Sm2 C21 C22 36.9(5)
C33 Sm2 C21 C22 -39.7(5)
C32 Sm2 C21 C22 -0.4(5)
C44 Sm2 C21 C22 -171.6(4)
C42 Sm2 C21 C25 -120.6(4)
C34 Sm2 C21 C25 37.5(6)
C24 Sm2 C21 C25 37.0(4)
C22 Sm2 C21 C25 113.8(5)
C35 Sm2 C21 C25 -175.0(18)
C23 Sm2 C21 C25 77.1(4)
C31 Sm2 C21 C25 150.7(4)
C33 Sm2 C21 C25 74.1(4)
C32 Sm2 C21 C25 113.4(4)
C44 Sm2 C21 C25 -57.7(4)
C42 Sm2 C21 C26 2.8(5)
C34 Sm2 C21 C26 160.9(5)
C24 Sm2 C21 C26 160.4(6)
C22 Sm2 C21 C26 -122.8(7)
C35 Sm2 C21 C26 -52(2)
C23 Sm2 C21 C26 -159.5(6)
C25 Sm2 C21 C26 123.4(7)
C31 Sm2 C21 C26 -85.9(6)
C33 Sm2 C21 C26 -162.5(5)
C32 Sm2 C21 C26 -123.2(5)
C44 Sm2 C21 C26 65.6(5)
C25 C21 C22 C23 2.2(7)
C26 C21 C22 C23 -170.1(5)
Sm2 C21 C22 C23 69.0(4)
C25 C21 C22 C27 173.0(6)
C26 C21 C22 C27 0.7(10)
Sm2 C21 C22 C27 -120.2(6)
C25 C21 C22 Sm2 -66.8(4)
C26 C21 C22 Sm2 120.9(6)
C42 Sm2 C22 C21 -55.1(4)
C34 Sm2 C22 C21 141.9(4)
C24 Sm2 C22 C21 77.3(4)
C35 Sm2 C22 C21 -170.0(4)
C23 Sm2 C22 C21 114.6(5)
C25 Sm2 C22 C21 37.1(4)
C31 Sm2 C22 C21 -157.1(3)
C33 Sm2 C22 C21 150.4(4)
C32 Sm2 C22 C21 179.7(4)
C44 Sm2 C22 C21 10.2(4)
C42 Sm2 C22 C23 -169.7(4)
C34 Sm2 C22 C23 27.3(5)
C24 Sm2 C22 C23 -37.3(4)
C35 Sm2 C22 C23 75.4(5)
C25 Sm2 C22 C23 -77.5(4)
C31 Sm2 C22 C23 88.3(4)
C33 Sm2 C22 C23 35.8(4)
C21 Sm2 C22 C23 -114.6(5)
C32 Sm2 C22 C23 65.1(4)
C44 Sm2 C22 C23 -104.4(4)
C42 Sm2 C22 C27 68.8(5)
C34 Sm2 C22 C27 -94.1(6)
C24 Sm2 C22 C27 -158.8(6)
C35 Sm2 C22 C27 -46.0(7)
C23 Sm2 C22 C27 -121.5(7)
C25 Sm2 C22 C27 161.1(6)
C31 Sm2 C22 C27 -33.1(6)
C33 Sm2 C22 C27 -85.7(5)
C21 Sm2 C22 C27 123.9(7)
C32 Sm2 C22 C27 -56.4(5)
C44 Sm2 C22 C27 134.1(5)
C21 C22 C23 C24 -2.5(7)
C27 C22 C23 C24 -173.4(6)
Sm2 C22 C23 C24 67.6(4)
C21 C22 C23 C28 166.6(6)
C27 C22 C23 C28 -4.3(9)
Sm2 C22 C23 C28 -123.3(6)
C21 C22 C23 Sm2 -70.0(4)
C27 C22 C23 Sm2 119.0(6)
C42 Sm2 C23 C22 13.2(5)
C34 Sm2 C23 C22 -160.7(4)
C24 Sm2 C23 C22 113.5(5)
C35 Sm2 C23 C22 -136.6(4)
C25 Sm2 C23 C22 76.0(4)
C31 Sm2 C23 C22 -107.3(4)
C33 Sm2 C23 C22 -146.0(4)
C21 Sm2 C23 C22 36.2(3)
C32 Sm2 C23 C22 -116.4(4)
C44 Sm2 C23 C22 97.0(4)
C42 Sm2 C23 C24 -100.4(4)
C34 Sm2 C23 C24 85.8(4)
C22 Sm2 C23 C24 -113.5(5)
C35 Sm2 C23 C24 109.8(4)
C25 Sm2 C23 C24 -37.5(3)
C31 Sm2 C23 C24 139.2(4)
C33 Sm2 C23 C24 100.5(4)
C21 Sm2 C23 C24 -77.3(4)
C32 Sm2 C23 C24 130.1(4)
C44 Sm2 C23 C24 -16.5(5)
C42 Sm2 C23 C28 135.2(5)
C34 Sm2 C23 C28 -38.7(6)
C24 Sm2 C23 C28 -124.4(7)
C22 Sm2 C23 C28 122.0(7)
C35 Sm2 C23 C28 -14.6(7)
C25 Sm2 C23 C28 -162.0(6)
C31 Sm2 C23 C28 14.8(6)
C33 Sm2 C23 C28 -24.0(5)
C21 Sm2 C23 C28 158.3(6)
C32 Sm2 C23 C28 5.7(5)
C44 Sm2 C23 C28 -140.9(5)
C22 C23 C24 C25 1.8(7)
C28 C23 C24 C25 -167.0(6)
Sm2 C23 C24 C25 69.8(4)
C22 C23 C24 C29 173.4(6)
C28 C23 C24 C29 4.6(10)
Sm2 C23 C24 C29 -118.6(6)
C22 C23 C24 Sm2 -68.0(4)
C28 C23 C24 Sm2 123.2(6)
C42 Sm2 C24 C25 -8.0(5)
C34 Sm2 C24 C25 143.5(4)
C22 Sm2 C24 C25 -75.8(4)
C35 Sm2 C24 C25 147.4(3)
C23 Sm2 C24 C25 -112.8(5)
C31 Sm2 C24 C25 -169.9(3)
C33 Sm2 C24 C25 169.6(4)
C21 Sm2 C24 C25 -36.7(3)
C32 Sm2 C24 C25 -165.2(3)
C44 Sm2 C24 C25 53.9(4)
C42 Sm2 C24 C23 104.7(4)
C34 Sm2 C24 C23 -103.8(4)
C22 Sm2 C24 C23 36.9(4)
C35 Sm2 C24 C23 -99.8(4)
C25 Sm2 C24 C23 112.8(5)
C31 Sm2 C24 C23 -57.1(5)
C33 Sm2 C24 C23 -77.7(4)
C21 Sm2 C24 C23 76.0(4)
C32 Sm2 C24 C23 -52.4(4)
C44 Sm2 C24 C23 166.6(4)
C42 Sm2 C24 C29 -129.2(5)
C34 Sm2 C24 C29 22.3(6)
C22 Sm2 C24 C29 163.0(7)
C35 Sm2 C24 C29 26.3(7)
C23 Sm2 C24 C29 126.1(7)
C25 Sm2 C24 C29 -121.1(7)
C31 Sm2 C24 C29 69.0(6)
C33 Sm2 C24 C29 48.4(6)
C21 Sm2 C24 C29 -157.9(7)
C32 Sm2 C24 C29 73.7(6)
C44 Sm2 C24 C29 -67.3(6)
C23 C24 C25 C21 -0.5(7)
C29 C24 C25 C21 -172.5(5)
Sm2 C24 C25 C21 69.2(4)
C23 C24 C25 C30 168.7(6)
C29 C24 C25 C30 -3.3(10)
Sm2 C24 C25 C30 -121.6(6)
C23 C24 C25 Sm2 -69.6(4)
C29 C24 C25 Sm2 118.3(6)
C22 C21 C25 C24 -1.0(7)
C26 C21 C25 C24 171.2(6)
Sm2 C21 C25 C24 -67.7(4)
C22 C21 C25 C30 -170.2(6)
C26 C21 C25 C30 2.0(10)
Sm2 C21 C25 C30 123.1(6)
C22 C21 C25 Sm2 66.6(4)
C26 C21 C25 Sm2 -121.1(6)
C42 Sm2 C25 C24 173.6(4)
C34 Sm2 C25 C24 -46.7(4)
C22 Sm2 C25 C24 77.3(4)
C35 Sm2 C25 C24 -67.2(6)
C23 Sm2 C25 C24 37.6(4)
C31 Sm2 C25 C24 26.8(8)
C33 Sm2 C25 C24 -12.0(4)
C21 Sm2 C25 C24 114.0(5)
C32 Sm2 C25 C24 20.2(5)
C44 Sm2 C25 C24 -125.2(4)
C42 Sm2 C25 C21 59.7(4)
C34 Sm2 C25 C21 -160.7(3)
C24 Sm2 C25 C21 -114.0(5)
C22 Sm2 C25 C21 -36.6(3)
C35 Sm2 C25 C21 178.8(4)
C23 Sm2 C25 C21 -76.4(4)
C31 Sm2 C25 C21 -87.2(7)
C33 Sm2 C25 C21 -125.9(4)
C32 Sm2 C25 C21 -93.8(4)
C44 Sm2 C25 C21 120.8(4)
C42 Sm2 C25 C30 -64.0(6)
C34 Sm2 C25 C30 75.7(6)
C24 Sm2 C25 C30 122.4(7)
C22 Sm2 C25 C30 -160.3(7)
C35 Sm2 C25 C30 55.2(8)
C23 Sm2 C25 C30 160.0(7)
C31 Sm2 C25 C30 149.2(6)
C33 Sm2 C25 C30 110.4(6)
C21 Sm2 C25 C30 -123.7(7)
C32 Sm2 C25 C30 142.6(5)
C44 Sm2 C25 C30 -2.8(5)
C42 Sm2 C31 C35 88.8(4)
C34 Sm2 C31 C35 -37.6(4)
C24 Sm2 C31 C35 -105.5(4)
C22 Sm2 C31 C35 -166.4(3)
C23 Sm2 C31 C35 -133.1(4)
C25 Sm2 C31 C35 -124.1(6)
C33 Sm2 C31 C35 -77.7(4)
C21 Sm2 C31 C35 173.7(3)
C32 Sm2 C31 C35 -114.6(5)
C44 Sm2 C31 C35 25.3(4)
C42 Sm2 C31 C32 -156.6(4)
C34 Sm2 C31 C32 77.0(4)
C24 Sm2 C31 C32 9.1(5)
C22 Sm2 C31 C32 -51.8(4)
C35 Sm2 C31 C32 114.6(5)
C23 Sm2 C31 C32 -18.5(4)
C25 Sm2 C31 C32 -9.5(8)
C33 Sm2 C31 C32 36.9(3)
C21 Sm2 C31 C32 -71.7(5)
C44 Sm2 C31 C32 139.9(3)
C42 Sm2 C31 C36 -34.2(6)
C34 Sm2 C31 C36 -160.6(6)
C24 Sm2 C31 C36 131.5(5)
C22 Sm2 C31 C36 70.6(6)
C35 Sm2 C31 C36 -123.0(7)
C23 Sm2 C31 C36 103.8(5)
C25 Sm2 C31 C36 112.9(7)
C33 Sm2 C31 C36 159.3(6)
C21 Sm2 C31 C36 50.7(7)
C32 Sm2 C31 C36 122.4(7)
C44 Sm2 C31 C36 -97.7(5)
C35 C31 C32 C33 0.7(7)
C36 C31 C32 C33 171.2(6)
Sm2 C31 C32 C33 -67.4(4)
C35 C31 C32 C37 -169.2(6)
C36 C31 C32 C37 1.3(10)
Sm2 C31 C32 C37 122.7(6)
C35 C31 C32 Sm2 68.1(4)
C36 C31 C32 Sm2 -121.4(6)
C42 Sm2 C32 C33 141.5(4)
C34 Sm2 C32 C33 36.9(3)
C24 Sm2 C32 C33 -59.6(4)
C22 Sm2 C32 C33 -110.0(4)
C35 Sm2 C32 C33 77.1(4)
C23 Sm2 C32 C33 -83.1(4)
C25 Sm2 C32 C33 -70.0(4)
C31 Sm2 C32 C33 113.7(5)
C21 Sm2 C32 C33 -109.8(4)
C44 Sm2 C32 C33 57.5(4)
C42 Sm2 C32 C31 27.8(4)
C34 Sm2 C32 C31 -76.8(4)
C24 Sm2 C32 C31 -173.3(3)
C22 Sm2 C32 C31 136.3(4)
C35 Sm2 C32 C31 -36.6(3)
C23 Sm2 C32 C31 163.2(4)
C25 Sm2 C32 C31 176.3(3)
C33 Sm2 C32 C31 -113.7(5)
C21 Sm2 C32 C31 136.5(3)
C44 Sm2 C32 C31 -56.1(4)
C42 Sm2 C32 C37 -93.6(6)
C34 Sm2 C32 C37 161.8(6)
C24 Sm2 C32 C37 65.3(6)
C22 Sm2 C32 C37 14.8(6)
C35 Sm2 C32 C37 -158.0(6)
C23 Sm2 C32 C37 41.7(6)
C25 Sm2 C32 C37 54.9(6)
C31 Sm2 C32 C37 -121.4(7)
C33 Sm2 C32 C37 124.9(7)
C21 Sm2 C32 C37 15.1(6)
C44 Sm2 C32 C37 -177.6(5)
C31 C32 C33 C34 1.0(7)
C37 C32 C33 C34 170.5(6)
Sm2 C32 C33 C34 -66.0(4)
C31 C32 C33 C38 -170.0(6)
C37 C32 C33 C38 -0.5(10)
Sm2 C32 C33 C38 123.0(6)
C31 C32 C33 Sm2 67.0(4)
C37 C32 C33 Sm2 -123.5(6)
C42 Sm2 C33 C34 55.1(5)
C24 Sm2 C33 C34 -121.9(4)
C22 Sm2 C33 C34 -168.5(4)
C35 Sm2 C33 C34 37.6(3)
C23 Sm2 C33 C34 -151.5(4)
C25 Sm2 C33 C34 -115.9(4)
C31 Sm2 C33 C34 77.3(4)
C21 Sm2 C33 C34 -149.2(3)
C32 Sm2 C33 C34 114.3(5)
C44 Sm2 C33 C34 -24.6(4)
C42 Sm2 C33 C32 -59.3(5)
C34 Sm2 C33 C32 -114.3(5)
C24 Sm2 C33 C32 123.8(4)
C22 Sm2 C33 C32 77.1(4)
C35 Sm2 C33 C32 -76.7(4)
C23 Sm2 C33 C32 94.2(4)
C25 Sm2 C33 C32 129.8(3)
C31 Sm2 C33 C32 -37.0(3)
C21 Sm2 C33 C32 96.5(4)
C44 Sm2 C33 C32 -138.9(4)
C42 Sm2 C33 C38 174.8(5)
C34 Sm2 C33 C38 119.7(7)
C24 Sm2 C33 C38 -2.2(6)
C22 Sm2 C33 C38 -48.8(6)
C35 Sm2 C33 C38 157.3(7)
C23 Sm2 C33 C38 -31.8(6)
C25 Sm2 C33 C38 3.8(6)
C31 Sm2 C33 C38 -162.9(7)
C21 Sm2 C33 C38 -29.5(7)
C32 Sm2 C33 C38 -126.0(7)
C44 Sm2 C33 C38 95.1(6)
C32 C33 C34 C35 -2.3(7)
C38 C33 C34 C35 169.1(6)
Sm2 C33 C34 C35 -70.6(4)
C32 C33 C34 C39 -176.3(6)
C38 C33 C34 C39 -4.9(10)
Sm2 C33 C34 C39 115.4(6)
C32 C33 C34 Sm2 68.3(4)
C38 C33 C34 Sm2 -120.3(6)
C42 Sm2 C34 C33 -144.3(4)
C24 Sm2 C34 C33 61.5(4)
C22 Sm2 C34 C33 16.2(5)
C35 Sm2 C34 C33 -112.9(5)
C23 Sm2 C34 C33 30.3(4)
C25 Sm2 C34 C33 83.7(4)
C31 Sm2 C34 C33 -75.9(4)
C21 Sm2 C34 C33 61.2(6)
C32 Sm2 C34 C33 -36.4(3)
C44 Sm2 C34 C33 157.9(4)
C42 Sm2 C34 C35 -31.3(4)
C24 Sm2 C34 C35 174.4(4)
C22 Sm2 C34 C35 129.1(4)
C23 Sm2 C34 C35 143.2(4)
C25 Sm2 C34 C35 -163.3(3)
C31 Sm2 C34 C35 37.1(3)
C33 Sm2 C34 C35 112.9(5)
C21 Sm2 C34 C35 174.1(4)
C32 Sm2 C34 C35 76.5(4)
C44 Sm2 C34 C35 -89.1(4)
C42 Sm2 C34 C39 93.8(5)
C24 Sm2 C34 C39 -60.5(5)
C22 Sm2 C34 C39 -105.8(5)
C35 Sm2 C34 C39 125.1(7)
C23 Sm2 C34 C39 -91.7(5)
C25 Sm2 C34 C39 -38.2(6)
C31 Sm2 C34 C39 162.2(6)
C33 Sm2 C34 C39 -122.0(7)
C21 Sm2 C34 C39 -60.8(8)
C32 Sm2 C34 C39 -158.4(6)
C44 Sm2 C34 C39 36.0(5)
C32 C31 C35 C34 -2.1(7)
C36 C31 C35 C34 -172.4(6)
Sm2 C31 C35 C34 67.3(4)
C32 C31 C35 C40 169.7(6)
C36 C31 C35 C40 -0.6(10)
Sm2 C31 C35 C40 -120.9(6)
C32 C31 C35 Sm2 -69.4(4)
C36 C31 C35 Sm2 120.3(6)
C33 C34 C35 C31 2.7(7)
C39 C34 C35 C31 176.5(6)
Sm2 C34 C35 C31 -68.8(4)
C33 C34 C35 C40 -168.8(6)
C39 C34 C35 C40 5.0(11)
Sm2 C34 C35 C40 119.8(6)
C33 C34 C35 Sm2 71.5(4)
C39 C34 C35 Sm2 -114.8(6)
C42 Sm2 C35 C31 -93.6(4)
C34 Sm2 C35 C31 113.1(5)
C24 Sm2 C35 C31 105.5(4)
C22 Sm2 C35 C31 22.9(6)
C23 Sm2 C35 C31 63.5(4)
C25 Sm2 C35 C31 146.4(4)
C33 Sm2 C35 C31 75.8(4)
C21 Sm2 C35 C31 -40(2)
C32 Sm2 C35 C31 36.4(3)
C44 Sm2 C35 C31 -157.2(4)
C42 Sm2 C35 C34 153.3(4)
C24 Sm2 C35 C34 -7.6(5)
C22 Sm2 C35 C34 -90.2(5)
C23 Sm2 C35 C34 -49.6(5)
C25 Sm2 C35 C34 33.3(7)
C31 Sm2 C35 C34 -113.1(5)
C33 Sm2 C35 C34 -37.3(4)
C21 Sm2 C35 C34 -152.8(18)
C32 Sm2 C35 C34 -76.7(4)
C44 Sm2 C35 C34 89.7(4)
C42 Sm2 C35 C40 28.5(5)
C34 Sm2 C35 C40 -124.8(7)
C24 Sm2 C35 C40 -132.4(5)
C22 Sm2 C35 C40 145.0(5)
C23 Sm2 C35 C40 -174.4(5)
C25 Sm2 C35 C40 -91.5(7)
C31 Sm2 C35 C40 122.1(7)
C33 Sm2 C35 C40 -162.1(6)
C21 Sm2 C35 C40 82(2)
C32 Sm2 C35 C40 158.6(6)
C44 Sm2 C35 C40 -35.1(5)
C11 Sm1 C41 C42 -84.0(5)
C15 Sm1 C41 C42 -110.2(5)
C12 Sm1 C41 C42 -59.1(5)
C2 Sm1 C41 C42 89.4(5)
C3 Sm1 C41 C42 116.6(5)
C4 Sm1 C41 C42 143.6(4)
C13 Sm1 C41 C42 -66.0(5)
C14 Sm1 C41 C42 -107.1(5)
C5 Sm1 C41 C42 131.4(5)
C1 Sm1 C41 C42 101.6(5)
C50 Sm1 C41 C42 19.1(4)
C11 Sm1 C41 C43 103.2(5)
C15 Sm1 C41 C43 77.0(5)
C12 Sm1 C41 C43 128.1(5)
C2 Sm1 C41 C43 -83.4(5)
C3 Sm1 C41 C43 -56.2(6)
C4 Sm1 C41 C43 -29.2(6)
C13 Sm1 C41 C43 121.2(5)
C14 Sm1 C41 C43 80.1(6)
C5 Sm1 C41 C43 -41.4(5)
C1 Sm1 C41 C43 -71.2(5)
C50 Sm1 C41 C43 -153.7(6)
C43 C41 C42 C49 172.3(5)
Sm1 C41 C42 C49 -1.2(7)
C43 C41 C42 Sm2 -3.7(7)
Sm1 C41 C42 Sm2 -177.3(2)
C34 Sm2 C42 C41 -49.1(5)
C24 Sm2 C42 C41 98.6(5)
C22 Sm2 C42 C41 144.2(5)
C35 Sm2 C42 C41 -64.3(5)
C23 Sm2 C42 C41 137.6(4)
C25 Sm2 C42 C41 94.5(5)
C31 Sm2 C42 C41 -94.2(5)
C33 Sm2 C42 C41 -77.5(6)
C21 Sm2 C42 C41 120.2(5)
C32 Sm2 C42 C41 -107.6(5)
C44 Sm2 C42 C41 21.3(5)
C34 Sm2 C42 C49 134.9(4)
C24 Sm2 C42 C49 -77.4(5)
C22 Sm2 C42 C49 -31.8(5)
C35 Sm2 C42 C49 119.7(4)
C23 Sm2 C42 C49 -38.4(5)
C25 Sm2 C42 C49 -81.5(4)
C31 Sm2 C42 C49 89.8(4)
C33 Sm2 C42 C49 106.5(5)
C21 Sm2 C42 C49 -55.8(4)
C32 Sm2 C42 C49 76.3(5)
C44 Sm2 C42 C49 -154.8(5)
C42 C41 C43 C44 -45.5(9)
Sm1 C41 C43 C44 127.1(6)
C42 C41 C43 C48 140.0(6)
Sm1 C41 C43 C48 -47.4(8)
C48 C43 C44 C45 -2.4(10)
C41 C43 C44 C45 -177.2(7)
C48 C43 C44 Sm2 -131.2(5)
C41 C43 C44 Sm2 54.0(6)
C42 Sm2 C44 C45 -164.9(7)
C34 Sm2 C44 C45 -39.3(6)
C24 Sm2 C44 C45 65.5(7)
C22 Sm2 C44 C45 110.4(6)
C35 Sm2 C44 C45 -69.5(6)
C23 Sm2 C44 C45 73.8(7)
C25 Sm2 C44 C45 90.0(6)
C31 Sm2 C44 C45 -81.8(7)
C33 Sm2 C44 C45 -27.2(7)
C21 Sm2 C44 C45 115.4(6)
C32 Sm2 C44 C45 -54.8(7)
C42 Sm2 C44 C43 -34.7(4)
C34 Sm2 C44 C43 91.0(4)
C24 Sm2 C44 C43 -164.2(4)
C22 Sm2 C44 C43 -119.4(4)
C35 Sm2 C44 C43 60.7(4)
C23 Sm2 C44 C43 -156.0(4)
C25 Sm2 C44 C43 -139.8(4)
C31 Sm2 C44 C43 48.4(4)
C33 Sm2 C44 C43 103.0(4)
C21 Sm2 C44 C43 -114.4(4)
C32 Sm2 C44 C43 75.4(5)
C43 C44 C45 C46 2.5(12)
Sm2 C44 C45 C46 117.7(7)
C44 C45 C46 C47 -2.0(13)
C45 C46 C47 C48 1.5(13)
C46 C47 C48 C43 -1.6(12)
C44 C43 C48 C47 1.9(10)
C41 C43 C48 C47 176.7(7)
C41 C42 C49 C54 143.6(6)
Sm2 C42 C49 C54 -40.3(7)
C41 C42 C49 C50 -46.0(8)
Sm2 C42 C49 C50 130.0(5)
C54 C49 C50 C51 -1.4(8)
C42 C49 C50 C51 -172.2(6)
C54 C49 C50 Sm1 -136.6(5)
C42 C49 C50 Sm1 52.6(5)
C41 Sm1 C50 C51 -166.2(6)
C11 Sm1 C50 C51 -83.6(5)
C15 Sm1 C50 C51 -79.2(6)
C12 Sm1 C50 C51 -57.7(5)
C2 Sm1 C50 C51 75.1(5)
C3 Sm1 C50 C51 64.9(5)
C4 Sm1 C50 C51 92.5(5)
C13 Sm1 C50 C51 -32.7(5)
C14 Sm1 C50 C51 -39.0(6)
C5 Sm1 C50 C51 117.2(5)
C1 Sm1 C50 C51 105.4(5)
C41 Sm1 C50 C49 -33.2(3)
C11 Sm1 C50 C49 49.4(4)
C15 Sm1 C50 C49 53.9(4)
C12 Sm1 C50 C49 75.4(4)
C2 Sm1 C50 C49 -151.8(4)
C3 Sm1 C50 C49 -162.1(3)
C4 Sm1 C50 C49 -134.4(3)
C13 Sm1 C50 C49 100.3(4)
C14 Sm1 C50 C49 94.0(4)
C5 Sm1 C50 C49 -109.8(4)
C1 Sm1 C50 C49 -121.5(4)
C49 C50 C51 C52 2.1(9)
Sm1 C50 C51 C52 121.6(6)
C50 C51 C52 C53 -1.1(10)
C51 C52 C53 C54 -0.4(10)
C52 C53 C54 C49 0.9(10)
C50 C49 C54 C53 -0.1(9)
C42 C49 C54 C53 171.0(6)
C95 Sm3 C55 C59 101.0(4)
C56 Sm3 C55 C59 -113.3(6)
C57 Sm3 C55 C59 -75.9(5)
C68 Sm3 C55 C59 -34.0(5)
C69 Sm3 C55 C59 11.8(6)
C58 Sm3 C55 C59 -35.8(4)
C67 Sm3 C55 C59 -78.1(5)
C65 Sm3 C55 C59 89.2(13)
C66 Sm3 C55 C59 -125.8(6)
C104 Sm3 C55 C59 168.2(4)
C95 Sm3 C55 C56 -145.7(4)
C57 Sm3 C55 C56 37.4(4)
C68 Sm3 C55 C56 79.3(5)
C69 Sm3 C55 C56 125.1(5)
C58 Sm3 C55 C56 77.4(4)
C59 Sm3 C55 C56 113.3(6)
C67 Sm3 C55 C56 35.2(5)
C65 Sm3 C55 C56 -157.5(12)
C66 Sm3 C55 C56 -12.5(7)
C104 Sm3 C55 C56 -78.5(4)
C95 Sm3 C55 C60 -24.5(6)
C56 Sm3 C55 C60 121.2(7)
C57 Sm3 C55 C60 158.6(7)
C68 Sm3 C55 C60 -159.6(5)
C69 Sm3 C55 C60 -113.7(6)
C58 Sm3 C55 C60 -161.4(7)
C59 Sm3 C55 C60 -125.6(7)
C67 Sm3 C55 C60 156.4(5)
C65 Sm3 C55 C60 -36.3(16)
C66 Sm3 C55 C60 108.7(7)
C104 Sm3 C55 C60 42.6(6)
C59 C55 C56 C57 -1.0(7)
C60 C55 C56 C57 173.3(6)
Sm3 C55 C56 C57 -69.2(5)
C59 C55 C56 C61 -171.6(6)
C60 C55 C56 C61 2.7(10)
Sm3 C55 C56 C61 120.2(7)
C59 C55 C56 Sm3 68.2(4)
C60 C55 C56 Sm3 -117.5(6)
C95 Sm3 C56 C55 38.1(4)
C57 Sm3 C56 C55 -113.4(6)
C68 Sm3 C56 C55 -124.9(4)
C69 Sm3 C56 C55 -113.6(5)
C58 Sm3 C56 C55 -75.8(4)
C59 Sm3 C56 C55 -37.0(4)
C67 Sm3 C56 C55 -156.0(4)
C65 Sm3 C56 C55 171.3(4)
C66 Sm3 C56 C55 174.0(3)
C104 Sm3 C56 C55 102.4(4)
C95 Sm3 C56 C57 151.5(4)
C68 Sm3 C56 C57 -11.5(5)
C69 Sm3 C56 C57 -0.2(7)
C58 Sm3 C56 C57 37.6(4)
C59 Sm3 C56 C57 76.4(5)
C67 Sm3 C56 C57 -42.6(5)
C55 Sm3 C56 C57 113.4(6)
C65 Sm3 C56 C57 -75.2(7)
C66 Sm3 C56 C57 -72.6(5)
C104 Sm3 C56 C57 -144.2(5)
C95 Sm3 C56 C61 -83.9(6)
C57 Sm3 C56 C61 124.6(8)
C68 Sm3 C56 C61 113.1(6)
C69 Sm3 C56 C61 124.3(6)
C58 Sm3 C56 C61 162.2(8)
C59 Sm3 C56 C61 -159.0(7)
C67 Sm3 C56 C61 82.0(7)
C55 Sm3 C56 C61 -122.0(8)
C65 Sm3 C56 C61 49.3(9)
C66 Sm3 C56 C61 52.0(7)
C104 Sm3 C56 C61 -19.6(6)
C55 C56 C57 C58 0.6(7)
C61 C56 C57 C58 170.9(7)
Sm3 C56 C57 C58 -69.5(5)
C55 C56 C57 C62 -170.5(7)
C61 C56 C57 C62 -0.2(11)
Sm3 C56 C57 C62 119.4(7)
C55 C56 C57 Sm3 70.1(4)
C61 C56 C57 Sm3 -119.6(7)
C95 Sm3 C57 C58 70.8(5)
C56 Sm3 C57 C58 112.5(6)
C68 Sm3 C57 C58 -77.0(4)
C69 Sm3 C57 C58 -67.7(5)
C59 Sm3 C57 C58 36.1(4)
C67 Sm3 C57 C58 -105.9(4)
C55 Sm3 C57 C58 75.5(4)
C65 Sm3 C57 C58 -101.1(5)
C66 Sm3 C57 C58 -123.0(4)
C104 Sm3 C57 C58 151.8(4)
C95 Sm3 C57 C56 -41.7(6)
C68 Sm3 C57 C56 170.5(4)
C69 Sm3 C57 C56 179.9(4)
C58 Sm3 C57 C56 -112.5(6)
C59 Sm3 C57 C56 -76.4(4)
C67 Sm3 C57 C56 141.6(4)
C55 Sm3 C57 C56 -36.9(4)
C65 Sm3 C57 C56 146.4(4)
C66 Sm3 C57 C56 124.5(4)
C104 Sm3 C57 C56 39.4(5)
C95 Sm3 C57 C62 -163.8(6)
C56 Sm3 C57 C62 -122.1(10)
C68 Sm3 C57 C62 48.4(8)
C69 Sm3 C57 C62 57.8(8)
C58 Sm3 C57 C62 125.4(9)
C59 Sm3 C57 C62 161.5(9)
C67 Sm3 C57 C62 19.5(8)
C55 Sm3 C57 C62 -159.0(9)
C65 Sm3 C57 C62 24.3(9)
C66 Sm3 C57 C62 2.4(8)
C104 Sm3 C57 C62 -82.7(8)
C56 C57 C58 C59 0.0(8)
C62 C57 C58 C59 170.8(7)
Sm3 C57 C58 C59 -68.7(5)
C56 C57 C58 C63 -168.6(6)
C62 C57 C58 C63 2.2(12)
Sm3 C57 C58 C63 122.6(7)
C56 C57 C58 Sm3 68.7(5)
C62 C57 C58 Sm3 -120.4(7)
C95 Sm3 C58 C59 -18.3(5)
C56 Sm3 C58 C59 76.3(4)
C57 Sm3 C58 C59 114.1(6)
C68 Sm3 C58 C59 -142.3(4)
C69 Sm3 C58 C59 -120.5(4)
C67 Sm3 C58 C59 -169.6(4)
C55 Sm3 C58 C59 36.5(4)
C65 Sm3 C58 C59 -133.5(4)
C66 Sm3 C58 C59 -172.0(4)
C104 Sm3 C58 C59 73.7(5)
C95 Sm3 C58 C57 -132.3(4)
C56 Sm3 C58 C57 -37.8(4)
C68 Sm3 C58 C57 103.7(4)
C69 Sm3 C58 C57 125.4(4)
C59 Sm3 C58 C57 -114.1(6)
C67 Sm3 C58 C57 76.3(4)
C55 Sm3 C58 C57 -77.6(4)
C65 Sm3 C58 C57 112.4(4)
C66 Sm3 C58 C57 74.0(4)
C104 Sm3 C58 C57 -40.4(6)
C95 Sm3 C58 C63 103.7(7)
C56 Sm3 C58 C63 -161.7(9)
C57 Sm3 C58 C63 -123.9(9)
C68 Sm3 C58 C63 -20.3(7)
C69 Sm3 C58 C63 1.4(8)
C59 Sm3 C58 C63 122.0(9)
C67 Sm3 C58 C63 -47.6(8)
C55 Sm3 C58 C63 158.4(9)
C65 Sm3 C58 C63 -11.6(9)
C66 Sm3 C58 C63 -50.0(8)
C104 Sm3 C58 C63 -164.4(6)
C57 C58 C59 C55 -0.6(8)
C63 C58 C59 C55 168.3(6)
Sm3 C58 C59 C55 -68.4(5)
C57 C58 C59 C64 -169.4(6)
C63 C58 C59 C64 -0.4(11)
Sm3 C58 C59 C64 122.9(6)
C57 C58 C59 Sm3 67.8(5)
C63 C58 C59 Sm3 -123.3(7)
C56 C55 C59 C58 1.0(7)
C60 C55 C59 C58 -173.1(6)
Sm3 C55 C59 C58 68.2(5)
C56 C55 C59 C64 169.6(6)
C60 C55 C59 C64 -4.5(11)
Sm3 C55 C59 C64 -123.2(7)
C56 C55 C59 Sm3 -67.2(4)
C60 C55 C59 Sm3 118.7(6)
C95 Sm3 C59 C58 164.7(4)
C56 Sm3 C59 C58 -77.7(4)
C57 Sm3 C59 C58 -37.3(4)
C68 Sm3 C59 C58 40.7(5)
C69 Sm3 C59 C58 71.9(5)
C67 Sm3 C59 C58 12.8(5)
C55 Sm3 C59 C58 -115.0(6)
C65 Sm3 C59 C58 81.8(5)
C66 Sm3 C59 C58 15.9(7)
C104 Sm3 C59 C58 -129.2(4)
C95 Sm3 C59 C55 -80.3(4)
C56 Sm3 C59 C55 37.3(4)
C57 Sm3 C59 C55 77.7(4)
C68 Sm3 C59 C55 155.7(4)
C69 Sm3 C59 C55 -173.1(4)
C58 Sm3 C59 C55 115.0(6)
C67 Sm3 C59 C55 127.8(4)
C65 Sm3 C59 C55 -163.2(4)
C66 Sm3 C59 C55 130.9(5)
C104 Sm3 C59 C55 -14.2(5)
C95 Sm3 C59 C64 43.2(6)
C56 Sm3 C59 C64 160.8(7)
C57 Sm3 C59 C64 -158.8(7)
C68 Sm3 C59 C64 -80.8(6)
C69 Sm3 C59 C64 -49.7(7)
C58 Sm3 C59 C64 -121.5(8)
C67 Sm3 C59 C64 -108.7(6)
C55 Sm3 C59 C64 123.5(8)
C65 Sm3 C59 C64 -39.7(8)
C66 Sm3 C59 C64 -105.6(7)
C104 Sm3 C59 C64 109.3(6)
C95 Sm3 C65 C69 -104.3(4)
C56 Sm3 C65 C69 117.9(6)
C57 Sm3 C65 C69 70.4(5)
C68 Sm3 C65 C69 37.5(4)
C58 Sm3 C65 C69 25.8(5)
C59 Sm3 C65 C69 -17.7(6)
C67 Sm3 C65 C69 76.7(4)
C55 Sm3 C65 C69 -92.3(13)
C66 Sm3 C65 C69 113.7(5)
C104 Sm3 C65 C69 -172.2(4)
C95 Sm3 C65 C66 142.0(4)
C56 Sm3 C65 C66 4.2(7)
C57 Sm3 C65 C66 -43.3(5)
C68 Sm3 C65 C66 -76.2(4)
C69 Sm3 C65 C66 -113.7(5)
C58 Sm3 C65 C66 -87.9(5)
C59 Sm3 C65 C66 -131.4(5)
C67 Sm3 C65 C66 -37.0(4)
C55 Sm3 C65 C66 154.0(12)
C104 Sm3 C65 C66 74.1(4)
C95 Sm3 C65 C70 19.5(6)
C56 Sm3 C65 C70 -118.3(7)
C57 Sm3 C65 C70 -165.8(6)
C68 Sm3 C65 C70 161.3(7)
C69 Sm3 C65 C70 123.8(8)
C58 Sm3 C65 C70 149.6(6)
C59 Sm3 C65 C70 106.1(7)
C67 Sm3 C65 C70 -159.5(7)
C55 Sm3 C65 C70 31.5(16)
C66 Sm3 C65 C70 -122.5(8)
C104 Sm3 C65 C70 -48.4(6)
C69 C65 C66 C67 0.4(7)
C70 C65 C66 C67 -172.3(6)
Sm3 C65 C66 C67 68.0(4)
C69 C65 C66 C71 169.0(6)
C70 C65 C66 C71 -3.7(10)
Sm3 C65 C66 C71 -123.4(6)
C69 C65 C66 Sm3 -67.6(4)
C70 C65 C66 Sm3 119.7(6)
C95 Sm3 C66 C65 -39.1(4)
C56 Sm3 C66 C65 -178.0(4)
C57 Sm3 C66 C65 150.2(4)
C68 Sm3 C66 C65 76.8(4)
C69 Sm3 C66 C65 36.7(4)
C58 Sm3 C66 C65 118.3(4)
C59 Sm3 C66 C65 108.6(6)
C67 Sm3 C66 C65 113.6(5)
C55 Sm3 C66 C65 -170.1(4)
C104 Sm3 C66 C65 -100.7(4)
C95 Sm3 C66 C67 -152.7(4)
C56 Sm3 C66 C67 68.4(4)
C57 Sm3 C66 C67 36.6(5)
C68 Sm3 C66 C67 -36.8(4)
C69 Sm3 C66 C67 -76.9(4)
C58 Sm3 C66 C67 4.7(5)
C59 Sm3 C66 C67 -5.0(7)
C55 Sm3 C66 C67 76.3(6)
C65 Sm3 C66 C67 -113.6(5)
C104 Sm3 C66 C67 145.7(4)
C95 Sm3 C66 C71 85.3(8)
C56 Sm3 C66 C71 -53.5(8)
C57 Sm3 C66 C71 -85.4(8)
C68 Sm3 C66 C71 -158.7(9)
C69 Sm3 C66 C71 161.2(9)
C58 Sm3 C66 C71 -117.3(7)
C59 Sm3 C66 C71 -127.0(7)
C67 Sm3 C66 C71 -122.0(9)
C55 Sm3 C66 C71 -45.6(10)
C65 Sm3 C66 C71 124.4(9)
C104 Sm3 C66 C71 23.8(7)
C65 C66 C67 C68 0.0(7)
C71 C66 C67 C68 -168.8(6)
Sm3 C66 C67 C68 68.4(4)
C65 C66 C67 C72 168.0(6)
C71 C66 C67 C72 -0.8(10)
Sm3 C66 C67 C72 -123.6(7)
C65 C66 C67 Sm3 -68.4(4)
C71 C66 C67 Sm3 122.8(6)
C95 Sm3 C67 C68 -77.8(5)
C56 Sm3 C67 C68 119.2(4)
C57 Sm3 C67 C68 99.3(4)
C69 Sm3 C67 C68 -37.1(4)
C58 Sm3 C67 C68 70.3(4)
C59 Sm3 C67 C68 64.1(5)
C55 Sm3 C67 C68 101.0(4)
C65 Sm3 C67 C68 -76.5(4)
C66 Sm3 C67 C68 -113.4(6)
C104 Sm3 C67 C68 -147.4(4)
C95 Sm3 C67 C66 35.6(5)
C56 Sm3 C67 C66 -127.4(4)
C57 Sm3 C67 C66 -147.2(4)
C68 Sm3 C67 C66 113.4(6)
C69 Sm3 C67 C66 76.3(4)
C58 Sm3 C67 C66 -176.3(4)
C59 Sm3 C67 C66 177.5(4)
C55 Sm3 C67 C66 -145.6(4)
C65 Sm3 C67 C66 36.9(4)
C104 Sm3 C67 C66 -33.9(4)
C95 Sm3 C67 C72 159.2(7)
C56 Sm3 C67 C72 -3.9(8)
C57 Sm3 C67 C72 -23.7(7)
C68 Sm3 C67 C72 -123.1(9)
C69 Sm3 C67 C72 -160.2(8)
C58 Sm3 C67 C72 -52.7(7)
C59 Sm3 C67 C72 -59.0(8)
C55 Sm3 C67 C72 -22.0(9)
C65 Sm3 C67 C72 160.5(8)
C66 Sm3 C67 C72 123.5(9)
C104 Sm3 C67 C72 89.6(7)
C66 C67 C68 C69 -0.4(7)
C72 C67 C68 C69 -168.4(6)
Sm3 C67 C68 C69 68.8(4)
C66 C67 C68 C73 167.2(6)
C72 C67 C68 C73 -0.8(11)
Sm3 C67 C68 C73 -123.6(6)
C66 C67 C68 Sm3 -69.2(4)
C72 C67 C68 Sm3 122.8(7)
C95 Sm3 C68 C67 121.7(4)
C56 Sm3 C68 C67 -76.2(4)
C57 Sm3 C68 C67 -82.0(4)
C69 Sm3 C68 C67 113.9(6)
C58 Sm3 C68 C67 -111.1(4)
C59 Sm3 C68 C67 -129.6(4)
C55 Sm3 C68 C67 -112.5(4)
C65 Sm3 C68 C67 77.0(4)
C66 Sm3 C68 C67 37.2(4)
C104 Sm3 C68 C67 40.2(5)
C95 Sm3 C68 C69 7.7(5)
C56 Sm3 C68 C69 169.9(4)
C57 Sm3 C68 C69 164.1(4)
C58 Sm3 C68 C69 134.9(4)
C59 Sm3 C68 C69 116.4(4)
C67 Sm3 C68 C69 -113.9(6)
C55 Sm3 C68 C69 133.6(4)
C65 Sm3 C68 C69 -36.9(4)
C66 Sm3 C68 C69 -76.7(4)
C104 Sm3 C68 C69 -73.8(4)
C95 Sm3 C68 C73 -114.5(7)
C56 Sm3 C68 C73 47.6(8)
C57 Sm3 C68 C73 41.9(7)
C69 Sm3 C68 C73 -122.2(9)
C58 Sm3 C68 C73 12.7(7)
C59 Sm3 C68 C73 -5.8(7)
C67 Sm3 C68 C73 123.8(9)
C55 Sm3 C68 C73 11.3(8)
C65 Sm3 C68 C73 -159.1(8)
C66 Sm3 C68 C73 161.1(8)
C104 Sm3 C68 C73 164.0(6)
C66 C65 C69 C68 -0.7(7)
C70 C65 C69 C68 171.9(6)
Sm3 C65 C69 C68 -69.2(4)
C66 C65 C69 C74 -174.3(6)
C70 C65 C69 C74 -1.7(10)
Sm3 C65 C69 C74 117.2(6)
C66 C65 C69 Sm3 68.5(4)
C70 C65 C69 Sm3 -119.0(6)
C67 C68 C69 C65 0.7(7)
C73 C68 C69 C65 -167.0(6)
Sm3 C68 C69 C65 70.2(4)
C67 C68 C69 C74 174.4(6)
C73 C68 C69 C74 6.7(10)
Sm3 C68 C69 C74 -116.1(6)
C67 C68 C69 Sm3 -69.5(4)
C73 C68 C69 Sm3 122.8(6)
C95 Sm3 C69 C65 73.6(4)
C56 Sm3 C69 C65 -132.0(5)
C57 Sm3 C69 C65 -132.2(4)
C68 Sm3 C69 C65 -113.1(5)
C58 Sm3 C69 C65 -161.3(4)
C59 Sm3 C69 C65 169.6(4)
C67 Sm3 C69 C65 -76.7(4)
C55 Sm3 C69 C65 162.8(4)
C66 Sm3 C69 C65 -37.0(4)
C104 Sm3 C69 C65 8.4(4)
C95 Sm3 C69 C68 -173.3(4)
C56 Sm3 C69 C68 -18.9(6)
C57 Sm3 C69 C68 -19.1(5)
C58 Sm3 C69 C68 -48.2(4)
C59 Sm3 C69 C68 -77.3(4)
C67 Sm3 C69 C68 36.4(4)
C55 Sm3 C69 C68 -84.1(5)
C65 Sm3 C69 C68 113.1(5)
C66 Sm3 C69 C68 76.1(4)
C104 Sm3 C69 C68 121.5(4)
C95 Sm3 C69 C74 -51.2(6)
C56 Sm3 C69 C74 103.1(7)
C57 Sm3 C69 C74 103.0(6)
C68 Sm3 C69 C74 122.0(8)
C58 Sm3 C69 C74 73.8(6)
C59 Sm3 C69 C74 44.7(7)
C67 Sm3 C69 C74 158.4(7)
C55 Sm3 C69 C74 38.0(8)
C65 Sm3 C69 C74 -124.9(8)
C66 Sm3 C69 C74 -161.9(7)
C104 Sm3 C69 C74 -116.4(6)
C96 Sm4 C75 C79 -156.9(4)
C88 Sm4 C75 C79 55.0(5)
C87 Sm4 C75 C79 96.8(5)
C89 Sm4 C75 C79 12.7(5)
C76 Sm4 C75 C79 113.8(6)
C78 Sm4 C75 C79 37.6(4)
C77 Sm4 C75 C79 77.3(4)
C86 Sm4 C75 C79 143.4(8)
C85 Sm4 C75 C79 -30.1(8)
C98 Sm4 C75 C79 -86.7(4)
C96 Sm4 C75 C76 89.2(4)
C79 Sm4 C75 C76 -113.8(6)
C88 Sm4 C75 C76 -58.8(5)
C87 Sm4 C75 C76 -17.0(6)
C89 Sm4 C75 C76 -101.1(5)
C78 Sm4 C75 C76 -76.2(4)
C77 Sm4 C75 C76 -36.5(4)
C86 Sm4 C75 C76 29.5(11)
C85 Sm4 C75 C76 -144.0(6)
C98 Sm4 C75 C76 159.4(4)
C96 Sm4 C75 C80 -33.1(5)
C79 Sm4 C75 C80 123.8(7)
C88 Sm4 C75 C80 178.8(5)
C87 Sm4 C75 C80 -139.4(5)
C89 Sm4 C75 C80 136.5(5)
C76 Sm4 C75 C80 -122.4(7)
C78 Sm4 C75 C80 161.4(6)
C77 Sm4 C75 C80 -158.9(6)
C86 Sm4 C75 C80 -92.8(10)
C85 Sm4 C75 C80 93.6(8)
C98 Sm4 C75 C80 37.1(5)
C79 C75 C76 C77 0.9(7)
C80 C75 C76 C77 -171.7(6)
Sm4 C75 C76 C77 69.1(4)
C79 C75 C76 C81 170.1(6)
C80 C75 C76 C81 -2.4(10)
Sm4 C75 C76 C81 -121.7(6)
C79 C75 C76 Sm4 -68.2(4)
C80 C75 C76 Sm4 119.2(6)
C96 Sm4 C76 C77 155.0(4)
C79 Sm4 C76 C77 -76.9(5)
C88 Sm4 C76 C77 22.5(5)
C87 Sm4 C76 C77 55.1(5)
C89 Sm4 C76 C77 -0.7(6)
C75 Sm4 C76 C77 -113.8(6)
C78 Sm4 C76 C77 -36.8(4)
C86 Sm4 C76 C77 75.3(5)
C85 Sm4 C76 C77 32.6(9)
C98 Sm4 C76 C77 -138.6(4)
C96 Sm4 C76 C75 -91.2(4)
C79 Sm4 C76 C75 36.9(4)
C88 Sm4 C76 C75 136.3(4)
C87 Sm4 C76 C75 168.9(4)
C89 Sm4 C76 C75 113.1(4)
C78 Sm4 C76 C75 77.0(4)
C77 Sm4 C76 C75 113.8(6)
C86 Sm4 C76 C75 -170.9(3)
C85 Sm4 C76 C75 146.4(6)
C98 Sm4 C76 C75 -24.8(4)
C96 Sm4 C76 C81 30.9(6)
C79 Sm4 C76 C81 159.0(7)
C88 Sm4 C76 C81 -101.5(6)
C87 Sm4 C76 C81 -69.0(6)
C89 Sm4 C76 C81 -124.8(5)
C75 Sm4 C76 C81 122.2(7)
C78 Sm4 C76 C81 -160.8(7)
C77 Sm4 C76 C81 -124.0(8)
C86 Sm4 C76 C81 -48.7(7)
C85 Sm4 C76 C81 -91.5(8)
C98 Sm4 C76 C81 97.3(6)
C75 C76 C77 C78 -0.2(7)
C81 C76 C77 C78 -169.3(6)
Sm4 C76 C77 C78 67.6(5)
C75 C76 C77 C82 168.7(6)
C81 C76 C77 C82 -0.5(10)
Sm4 C76 C77 C82 -123.5(6)
C75 C76 C77 Sm4 -67.8(4)
C81 C76 C77 Sm4 123.1(6)
C96 Sm4 C77 C76 -28.3(5)
C79 Sm4 C77 C76 77.0(4)
C88 Sm4 C77 C76 -159.3(5)
C87 Sm4 C77 C76 -131.2(4)
C89 Sm4 C77 C76 179.5(4)
C75 Sm4 C77 C76 37.2(4)
C78 Sm4 C77 C76 114.4(6)
C86 Sm4 C77 C76 -129.3(4)
C85 Sm4 C77 C76 -166.2(4)
C98 Sm4 C77 C76 63.6(6)
C96 Sm4 C77 C78 -142.7(4)
C79 Sm4 C77 C78 -37.4(4)
C88 Sm4 C77 C78 86.3(4)
C87 Sm4 C77 C78 114.4(4)
C89 Sm4 C77 C78 65.1(4)
C75 Sm4 C77 C78 -77.2(4)
C76 Sm4 C77 C78 -114.4(6)
C86 Sm4 C77 C78 116.4(4)
C85 Sm4 C77 C78 79.4(5)
C98 Sm4 C77 C78 -50.8(5)
C96 Sm4 C77 C82 91.9(7)
C79 Sm4 C77 C82 -162.8(8)
C88 Sm4 C77 C82 -39.1(7)
C87 Sm4 C77 C82 -11.0(7)
C89 Sm4 C77 C82 -60.3(7)
C75 Sm4 C77 C82 157.4(8)
C76 Sm4 C77 C82 120.2(9)
C78 Sm4 C77 C82 -125.4(9)
C86 Sm4 C77 C82 -9.1(8)
C85 Sm4 C77 C82 -46.0(8)
C98 Sm4 C77 C82 -176.2(6)
C76 C77 C78 C79 -0.6(7)
C82 C77 C78 C79 -168.9(6)
Sm4 C77 C78 C79 67.1(4)
C76 C77 C78 C83 169.8(6)
C82 C77 C78 C83 1.6(11)
Sm4 C77 C78 C83 -122.4(7)
C76 C77 C78 Sm4 -67.7(4)
C82 C77 C78 Sm4 124.0(7)
C96 Sm4 C78 C77 54.0(6)
C79 Sm4 C78 C77 113.4(6)
C88 Sm4 C78 C77 -91.0(4)
C87 Sm4 C78 C77 -71.3(4)
C89 Sm4 C78 C77 -119.8(4)
C75 Sm4 C78 C77 76.1(4)
C76 Sm4 C78 C77 36.3(4)
C86 Sm4 C78 C77 -87.9(4)
C85 Sm4 C78 C77 -123.1(4)
C98 Sm4 C78 C77 146.9(4)
C96 Sm4 C78 C79 -59.4(6)
C88 Sm4 C78 C79 155.6(4)
C87 Sm4 C78 C79 175.3(4)
C89 Sm4 C78 C79 126.8(4)
C75 Sm4 C78 C79 -37.3(4)
C76 Sm4 C78 C79 -77.2(4)
C77 Sm4 C78 C79 -113.4(6)
C86 Sm4 C78 C79 158.7(4)
C85 Sm4 C78 C79 123.5(4)
C98 Sm4 C78 C79 33.5(5)
C96 Sm4 C78 C83 180.0(7)
C79 Sm4 C78 C83 -120.6(10)
C88 Sm4 C78 C83 35.0(8)
C87 Sm4 C78 C83 54.7(8)
C89 Sm4 C78 C83 6.3(8)
C75 Sm4 C78 C83 -157.9(9)
C76 Sm4 C78 C83 162.3(9)
C77 Sm4 C78 C83 126.0(10)
C86 Sm4 C78 C83 38.1(9)
C85 Sm4 C78 C83 2.9(9)
C98 Sm4 C78 C83 -87.1(8)
C76 C75 C79 C78 -1.3(7)
C80 C75 C79 C78 171.1(6)
Sm4 C75 C79 C78 -70.6(4)
C76 C75 C79 C84 -176.3(6)
C80 C75 C79 C84 -3.9(10)
Sm4 C75 C79 C84 114.3(6)
C76 C75 C79 Sm4 69.3(4)
C80 C75 C79 Sm4 -118.3(6)
C77 C78 C79 C75 1.2(7)
C83 C78 C79 C75 -169.7(6)
Sm4 C78 C79 C75 70.0(4)
C77 C78 C79 C84 176.4(6)
C83 C78 C79 C84 5.5(10)
Sm4 C78 C79 C84 -114.8(6)
C77 C78 C79 Sm4 -68.8(5)
C83 C78 C79 Sm4 120.4(6)
C96 Sm4 C79 C75 26.4(4)
C88 Sm4 C79 C75 -139.0(4)
C87 Sm4 C79 C75 -119.3(4)
C89 Sm4 C79 C75 -171.3(4)
C76 Sm4 C79 C75 -36.9(3)
C78 Sm4 C79 C75 -112.7(6)
C77 Sm4 C79 C75 -75.9(4)
C86 Sm4 C79 C75 -159.9(5)
C85 Sm4 C79 C75 167.9(3)
C98 Sm4 C79 C75 95.9(4)
C96 Sm4 C79 C78 139.2(4)
C88 Sm4 C79 C78 -26.3(5)
C87 Sm4 C79 C78 -6.6(6)
C89 Sm4 C79 C78 -58.5(5)
C75 Sm4 C79 C78 112.7(6)
C76 Sm4 C79 C78 75.9(4)
C77 Sm4 C79 C78 36.9(4)
C86 Sm4 C79 C78 -47.1(7)
C85 Sm4 C79 C78 -79.4(5)
C98 Sm4 C79 C78 -151.3(4)
C96 Sm4 C79 C84 -98.3(6)
C88 Sm4 C79 C84 96.2(6)
C87 Sm4 C79 C84 115.9(6)
C89 Sm4 C79 C84 64.0(6)
C75 Sm4 C79 C84 -124.8(8)
C76 Sm4 C79 C84 -161.6(7)
C78 Sm4 C79 C84 122.5(8)
C77 Sm4 C79 C84 159.4(7)
C86 Sm4 C79 C84 75.4(8)
C85 Sm4 C79 C84 43.1(7)
C98 Sm4 C79 C84 -28.8(6)
C96 Sm4 C85 C89 -171.3(4)
C79 Sm4 C85 C89 42.5(5)
C88 Sm4 C85 C89 -37.7(4)
C87 Sm4 C85 C89 -77.6(4)
C75 Sm4 C85 C89 62.9(7)
C76 Sm4 C85 C89 -50.1(8)
C78 Sm4 C85 C89 6.8(5)
C77 Sm4 C85 C89 -28.5(5)
C86 Sm4 C85 C89 -114.3(6)
C98 Sm4 C85 C89 122.4(4)
C96 Sm4 C85 C86 -57.0(4)
C79 Sm4 C85 C86 156.8(4)
C88 Sm4 C85 C86 76.6(4)
C87 Sm4 C85 C86 36.7(4)
C89 Sm4 C85 C86 114.3(6)
C75 Sm4 C85 C86 177.2(5)
C76 Sm4 C85 C86 64.2(7)
C78 Sm4 C85 C86 121.1(4)
C77 Sm4 C85 C86 85.8(4)
C98 Sm4 C85 C86 -123.3(4)
C96 Sm4 C85 C90 67.2(6)
C79 Sm4 C85 C90 -79.1(6)
C88 Sm4 C85 C90 -159.3(7)
C87 Sm4 C85 C90 160.8(7)
C89 Sm4 C85 C90 -121.6(8)
C75 Sm4 C85 C90 -58.6(9)
C76 Sm4 C85 C90 -171.6(6)
C78 Sm4 C85 C90 -114.8(6)
C77 Sm4 C85 C90 -150.1(5)
C86 Sm4 C85 C90 124.1(7)
C98 Sm4 C85 C90 0.8(6)
C89 C85 C86 C87 -0.7(7)
C90 C85 C86 C87 166.7(6)
Sm4 C85 C86 C87 -66.3(4)
C89 C85 C86 C91 -171.3(6)
C90 C85 C86 C91 -3.9(10)
Sm4 C85 C86 C91 123.1(6)
C89 C85 C86 Sm4 65.6(4)
C90 C85 C86 Sm4 -127.0(6)
C96 Sm4 C86 C87 -122.0(4)
C79 Sm4 C86 C87 63.6(7)
C88 Sm4 C86 C87 37.6(4)
C89 Sm4 C86 C87 77.9(4)
C75 Sm4 C86 C87 -61.5(10)
C76 Sm4 C86 C87 -39.4(5)
C78 Sm4 C86 C87 33.5(5)
C77 Sm4 C86 C87 -3.9(5)
C85 Sm4 C86 C87 114.6(6)
C98 Sm4 C86 C87 168.2(4)
C96 Sm4 C86 C85 123.5(4)
C79 Sm4 C86 C85 -50.9(7)
C88 Sm4 C86 C85 -77.0(4)
C87 Sm4 C86 C85 -114.6(6)
C89 Sm4 C86 C85 -36.7(4)
C75 Sm4 C86 C85 -176.1(8)
C76 Sm4 C86 C85 -154.0(3)
C78 Sm4 C86 C85 -81.1(4)
C77 Sm4 C86 C85 -118.5(4)
C98 Sm4 C86 C85 53.7(4)
C96 Sm4 C86 C91 -1.5(6)
C79 Sm4 C86 C91 -175.9(6)
C88 Sm4 C86 C91 158.0(7)
C87 Sm4 C86 C91 120.4(8)
C89 Sm4 C86 C91 -161.7(7)
C75 Sm4 C86 C91 58.9(11)
C76 Sm4 C86 C91 81.0(6)
C78 Sm4 C86 C91 153.9(5)
C77 Sm4 C86 C91 116.5(6)
C85 Sm4 C86 C91 -125.0(7)
C98 Sm4 C86 C91 -71.3(6)
C85 C86 C87 C88 -1.1(7)
C91 C86 C87 C88 169.7(6)
Sm4 C86 C87 C88 -69.5(5)
C85 C86 C87 C92 -173.8(6)
C91 C86 C87 C92 -2.9(11)
Sm4 C86 C87 C92 117.9(7)
C85 C86 C87 Sm4 68.3(4)
C91 C86 C87 Sm4 -120.8(6)
C96 Sm4 C87 C88 171.1(4)
C79 Sm4 C87 C88 -39.0(5)
C89 Sm4 C87 C88 37.1(4)
C75 Sm4 C87 C88 -85.1(5)
C76 Sm4 C87 C88 -94.3(4)
C78 Sm4 C87 C88 -42.5(4)
C77 Sm4 C87 C88 -70.5(4)
C86 Sm4 C87 C88 112.7(6)
C85 Sm4 C87 C88 76.5(4)
C98 Sm4 C87 C88 99.0(4)
C96 Sm4 C87 C86 58.4(4)
C79 Sm4 C87 C86 -151.7(4)
C88 Sm4 C87 C86 -112.7(6)
C89 Sm4 C87 C86 -75.6(4)
C75 Sm4 C87 C86 162.2(4)
C76 Sm4 C87 C86 153.0(4)
C78 Sm4 C87 C86 -155.1(4)
C77 Sm4 C87 C86 176.8(4)
C85 Sm4 C87 C86 -36.2(4)
C98 Sm4 C87 C86 -13.7(5)
C96 Sm4 C87 C92 -66.4(6)
C79 Sm4 C87 C92 83.5(7)
C88 Sm4 C87 C92 122.5(8)
C89 Sm4 C87 C92 159.6(7)
C75 Sm4 C87 C92 37.4(8)
C76 Sm4 C87 C92 28.2(7)
C78 Sm4 C87 C92 80.1(7)
C77 Sm4 C87 C92 52.0(7)
C86 Sm4 C87 C92 -124.8(8)
C85 Sm4 C87 C92 -161.0(8)
C98 Sm4 C87 C92 -138.5(6)
C86 C87 C88 C89 2.5(7)
C92 C87 C88 C89 175.2(6)
Sm4 C87 C88 C89 -68.5(5)
C86 C87 C88 C93 -164.7(6)
C92 C87 C88 C93 8.0(11)
Sm4 C87 C88 C93 124.3(7)
C86 C87 C88 Sm4 71.0(4)
C92 C87 C88 Sm4 -116.2(7)
C96 Sm4 C88 C87 -11.2(5)
C79 Sm4 C88 C87 152.4(4)
C89 Sm4 C88 C87 -113.8(6)
C75 Sm4 C88 C87 126.5(4)
C76 Sm4 C88 C87 99.0(4)
C78 Sm4 C88 C87 139.6(4)
C77 Sm4 C88 C87 109.8(4)
C86 Sm4 C88 C87 -37.4(4)
C85 Sm4 C88 C87 -76.8(4)
C98 Sm4 C88 C87 -99.1(4)
C96 Sm4 C88 C89 102.6(5)
C79 Sm4 C88 C89 -93.7(4)
C87 Sm4 C88 C89 113.8(6)
C75 Sm4 C88 C89 -119.7(4)
C76 Sm4 C88 C89 -147.1(4)
C78 Sm4 C88 C89 -106.6(4)
C77 Sm4 C88 C89 -136.3(4)
C86 Sm4 C88 C89 76.4(4)
C85 Sm4 C88 C89 37.1(4)
C98 Sm4 C88 C89 14.7(5)
C96 Sm4 C88 C93 -133.5(8)
C79 Sm4 C88 C93 30.2(9)
C87 Sm4 C88 C93 -122.2(10)
C89 Sm4 C88 C93 123.9(10)
C75 Sm4 C88 C93 4.2(9)
C76 Sm4 C88 C93 -23.2(9)
C78 Sm4 C88 C93 17.3(8)
C77 Sm4 C88 C93 -12.4(8)
C86 Sm4 C88 C93 -159.7(9)
C85 Sm4 C88 C93 161.0(9)
C98 Sm4 C88 C93 138.6(7)
C86 C85 C89 C88 2.2(7)
C90 C85 C89 C88 -165.2(6)
Sm4 C85 C89 C88 69.3(4)
C86 C85 C89 C94 173.0(6)
C90 C85 C89 C94 5.6(10)
Sm4 C85 C89 C94 -119.9(6)
C86 C85 C89 Sm4 -67.1(4)
C90 C85 C89 Sm4 125.4(6)
C87 C88 C89 C85 -2.9(7)
C93 C88 C89 C85 164.1(7)
Sm4 C88 C89 C85 -71.5(4)
C87 C88 C89 C94 -173.3(6)
C93 C88 C89 C94 -6.3(11)
Sm4 C88 C89 C94 118.1(7)
C87 C88 C89 Sm4 68.5(5)
C93 C88 C89 Sm4 -124.5(7)
C96 Sm4 C89 C85 11.0(5)
C79 Sm4 C89 C85 -149.0(4)
C88 Sm4 C89 C85 112.9(6)
C87 Sm4 C89 C85 76.1(4)
C75 Sm4 C89 C85 -155.7(4)
C76 Sm4 C89 C85 159.4(4)
C78 Sm4 C89 C85 -174.3(4)
C77 Sm4 C89 C85 159.0(4)
C86 Sm4 C89 C85 36.4(4)
C98 Sm4 C89 C85 -54.5(4)
C96 Sm4 C89 C88 -101.8(4)
C79 Sm4 C89 C88 98.1(4)
C87 Sm4 C89 C88 -36.8(4)
C75 Sm4 C89 C88 91.4(5)
C76 Sm4 C89 C88 46.5(5)
C78 Sm4 C89 C88 72.8(5)
C77 Sm4 C89 C88 46.1(5)
C86 Sm4 C89 C88 -76.4(5)
C85 Sm4 C89 C88 -112.9(6)
C98 Sm4 C89 C88 -167.4(4)
C96 Sm4 C89 C94 133.4(5)
C79 Sm4 C89 C94 -26.6(6)
C88 Sm4 C89 C94 -124.7(8)
C87 Sm4 C89 C94 -161.5(7)
C75 Sm4 C89 C94 -33.3(7)
C76 Sm4 C89 C94 -78.2(7)
C78 Sm4 C89 C94 -51.9(6)
C77 Sm4 C89 C94 -78.6(6)
C86 Sm4 C89 C94 158.8(7)
C85 Sm4 C89 C94 122.4(8)
C98 Sm4 C89 C94 67.9(6)
C56 Sm3 C95 C96 59.9(5)
C57 Sm3 C95 C96 81.3(5)
C68 Sm3 C95 C96 -136.2(4)
C69 Sm3 C95 C96 -132.4(4)
C58 Sm3 C95 C96 115.6(4)
C59 Sm3 C95 C96 106.8(4)
C67 Sm3 C95 C96 -103.1(5)
C55 Sm3 C95 C96 77.7(4)
C65 Sm3 C95 C96 -104.1(4)
C66 Sm3 C95 C96 -85.8(4)
C104 Sm3 C95 C96 -17.8(4)
C56 Sm3 C95 C97 -125.9(4)
C57 Sm3 C95 C97 -104.5(5)
C68 Sm3 C95 C97 38.0(5)
C69 Sm3 C95 C97 41.8(5)
C58 Sm3 C95 C97 -70.2(5)
C59 Sm3 C95 C97 -79.0(5)
C67 Sm3 C95 C97 71.2(5)
C55 Sm3 C95 C97 -108.1(5)
C65 Sm3 C95 C97 70.2(5)
C66 Sm3 C95 C97 88.5(5)
C104 Sm3 C95 C97 156.5(5)
C97 C95 C96 C103 -173.6(5)
Sm3 C95 C96 C103 0.8(7)
C97 C95 C96 Sm4 2.7(6)
Sm3 C95 C96 Sm4 177.2(2)
C79 Sm4 C96 C95 60.9(4)
C88 Sm4 C96 C95 -136.4(4)
C87 Sm4 C96 C95 -142.0(4)
C89 Sm4 C96 C95 -97.8(4)
C75 Sm4 C96 C95 73.7(4)
C76 Sm4 C96 C95 103.4(4)
C78 Sm4 C96 C95 90.2(5)
C77 Sm4 C96 C95 116.8(4)
C86 Sm4 C96 C95 -116.8(4)
C85 Sm4 C96 C95 -92.3(4)
C98 Sm4 C96 C95 -22.5(4)
C79 Sm4 C96 C103 -123.4(5)
C88 Sm4 C96 C103 39.3(6)
C87 Sm4 C96 C103 33.7(5)
C89 Sm4 C96 C103 77.9(6)
C75 Sm4 C96 C103 -110.6(5)
C76 Sm4 C96 C103 -80.9(5)
C78 Sm4 C96 C103 -94.1(6)
C77 Sm4 C96 C103 -67.5(5)
C86 Sm4 C96 C103 58.9(5)
C85 Sm4 C96 C103 83.4(5)
C98 Sm4 C96 C103 153.2(5)
C96 C95 C97 C98 52.4(8)
Sm3 C95 C97 C98 -121.7(5)
C96 C95 C97 C102 -136.1(6)
Sm3 C95 C97 C102 49.9(7)
C102 C97 C98 C99 1.3(9)
C95 C97 C98 C99 173.3(6)
C102 C97 C98 Sm4 127.8(5)
C95 C97 C98 Sm4 -60.2(5)
C96 Sm4 C98 C99 164.4(6)
C79 Sm4 C98 C99 45.7(6)
C88 Sm4 C98 C99 -72.2(6)
C87 Sm4 C98 C99 -107.0(6)
C89 Sm4 C98 C99 -64.9(6)
C75 Sm4 C98 C99 75.5(6)
C76 Sm4 C98 C99 87.6(6)
C78 Sm4 C98 C99 29.7(6)
C77 Sm4 C98 C99 55.8(7)
C86 Sm4 C98 C99 -113.8(6)
C85 Sm4 C98 C99 -89.5(6)
C96 Sm4 C98 C97 38.4(3)
C79 Sm4 C98 C97 -80.4(4)
C88 Sm4 C98 C97 161.7(4)
C87 Sm4 C98 C97 126.9(4)
C89 Sm4 C98 C97 169.0(4)
C75 Sm4 C98 C97 -50.6(4)
C76 Sm4 C98 C97 -38.5(4)
C78 Sm4 C98 C97 -96.4(4)
C77 Sm4 C98 C97 -70.3(5)
C86 Sm4 C98 C97 120.2(4)
C85 Sm4 C98 C97 144.4(4)
C97 C98 C99 C100 0.4(11)
Sm4 C98 C99 C100 -107.3(7)
C98 C99 C100 C101 -1.5(11)
C99 C100 C101 C102 0.6(11)
C100 C101 C102 C97 1.3(10)
C98 C97 C102 C101 -2.2(9)
C95 C97 C102 C101 -174.3(6)
C95 C96 C103 C108 -141.9(6)
Sm4 C96 C103 C108 42.8(8)
C95 C96 C103 C104 42.1(8)
Sm4 C96 C103 C104 -133.3(5)
C108 C103 C104 C105 3.4(9)
C96 C103 C104 C105 179.7(6)
C108 C103 C104 Sm3 134.3(5)
C96 C103 C104 Sm3 -49.4(6)
C95 Sm3 C104 C105 163.6(5)
C56 Sm3 C104 C105 46.8(5)
C57 Sm3 C104 C105 28.2(5)
C68 Sm3 C104 C105 -85.6(5)
C69 Sm3 C104 C105 -116.7(5)
C58 Sm3 C104 C105 48.7(6)
C59 Sm3 C104 C105 82.9(5)
C67 Sm3 C104 C105 -66.9(5)
C55 Sm3 C104 C105 75.9(5)
C65 Sm3 C104 C105 -112.5(5)
C66 Sm3 C104 C105 -83.4(5)
C95 Sm3 C104 C103 31.2(3)
C56 Sm3 C104 C103 -85.7(4)
C57 Sm3 C104 C103 -104.2(4)
C68 Sm3 C104 C103 142.0(4)
C69 Sm3 C104 C103 110.9(4)
C58 Sm3 C104 C103 -83.7(5)
C59 Sm3 C104 C103 -49.5(4)
C67 Sm3 C104 C103 160.7(4)
C55 Sm3 C104 C103 -56.5(4)
C65 Sm3 C104 C103 115.1(4)
C66 Sm3 C104 C103 144.2(4)
C103 C104 C105 C106 -2.0(9)
Sm3 C104 C105 C106 -120.9(6)
C104 C105 C106 C107 0.2(10)
C105 C106 C107 C108 -0.2(10)
C106 C107 C108 C103 1.8(10)
C104 C103 C108 C107 -3.3(9)
C96 C103 C108 C107 -179.6(6)
C109 C110 C111 C112 87(4)
C110 C111 C112 C113 174.4(10)
